data_7015280
loop_
_publ_author_name
'Unverhau, Kerstin'
'Kehr, Gerald'
'Fr\"ohlich, Roland'
'Erker, Gerhard'

_publ_section_title
;
 Synthesis of [3]ferrocenophane-bridged Cp-amido zirconium complexes
 and ansa-zirconocene complexes and their use in catalytic
 polymerisation reactions.
;
_journal_issue 14
_journal_name_full 'Dalton transactions (Cambridge, England : 2003)'
_journal_page_first 3724
_journal_page_last 3736
_journal_paper_doi 10.1039/c0dt01430c
_journal_volume 40
_journal_year 2011
_chemical_formula_sum 'C32 H26 Cl2 Fe Zr'
_chemical_formula_weight 628.50
_chemical_name_systematic
;
?
;
_space_group_IT_number 2
_symmetry_cell_setting triclinic
_symmetry_space_group_name_Hall '-P 1'
_symmetry_space_group_name_H-M 'P -1'
_atom_sites_solution_hydrogens geom
_atom_sites_solution_primary direct
_atom_sites_solution_secondary difmap
_audit_creation_method SHELXL-97
_cell_angle_alpha 76.208(1)
_cell_angle_beta 83.575(1)
_cell_angle_gamma 78.305(1)
_cell_formula_units_Z 4
_cell_length_a 11.1780(2)
_cell_length_b 15.2159(2)
_cell_length_c 15.4479(3)
_cell_measurement_reflns_used 6441
_cell_measurement_temperature 223(2)
_cell_measurement_theta_max 27.88
_cell_measurement_theta_min 4.08
_cell_volume 2493.11(7)
_computing_cell_refinement 'Collect (Nonius B.V., 1998)'
_computing_data_collection 'Collect (Nonius B.V., 1998)'
_computing_data_reduction 'Denzo-SMN (Otwinowski & Minor, 1997)'
_computing_molecular_graphics 'XP (BrukerAXS, 2000)'
_computing_publication_material 'SHELXL-97 (Sheldrick, 1997)'
_computing_structure_refinement 'SHELXL-97 (Sheldrick, 1997)'
_computing_structure_solution 'SHELXS-97 (Sheldrick, 1990)'
_diffrn_ambient_temperature 223(2)
_diffrn_measured_fraction_theta_full 0.976
_diffrn_measured_fraction_theta_max 0.976
_diffrn_measurement_device_type 'Nonius KappaCCD APEXII'
_diffrn_measurement_method '\w and \f scans'
_diffrn_radiation_monochromator 'Montel mirror'
_diffrn_radiation_source 'rotating anode Nonius FR591'
_diffrn_radiation_type MoK\a
_diffrn_radiation_wavelength 0.71073
_diffrn_reflns_av_R_equivalents 0.044
_diffrn_reflns_av_sigmaI/netI 0.0364
_diffrn_reflns_limit_h_max 14
_diffrn_reflns_limit_h_min -14
_diffrn_reflns_limit_k_max 18
_diffrn_reflns_limit_k_min -20
_diffrn_reflns_limit_l_max 20
_diffrn_reflns_limit_l_min -15
_diffrn_reflns_number 23225
_diffrn_reflns_theta_full 27.87
_diffrn_reflns_theta_max 27.87
_diffrn_reflns_theta_min 4.08
_exptl_absorpt_coefficient_mu 1.235
_exptl_absorpt_correction_T_max 0.9185
_exptl_absorpt_correction_T_min 0.6378
_exptl_absorpt_correction_type multi-scan
_exptl_absorpt_process_details 'Denzo (Otwinowski, Borek, Majewski & Minor, 2003)'
_exptl_crystal_colour orange
_exptl_crystal_density_diffrn 1.674
_exptl_crystal_density_method 'not measured'
_exptl_crystal_description plate
_exptl_crystal_F_000 1272
_exptl_crystal_size_max 0.40
_exptl_crystal_size_mid 0.20
_exptl_crystal_size_min 0.07
_refine_diff_density_max 0.557
_refine_diff_density_min -0.821
_refine_diff_density_rms 0.082
_refine_ls_extinction_method none
_refine_ls_goodness_of_fit_ref 1.052
_refine_ls_hydrogen_treatment constr
_refine_ls_matrix_type full
_refine_ls_number_parameters 651
_refine_ls_number_reflns 11587
_refine_ls_number_restraints 0
_refine_ls_restrained_S_all 1.052
_refine_ls_R_factor_all 0.0465
_refine_ls_R_factor_gt 0.0417
_refine_ls_shift/su_max 0.002
_refine_ls_shift/su_mean 0.000
_refine_ls_structure_factor_coef Fsqd
_refine_ls_weighting_details 'calc w=1/[\s^2^(Fo^2^)+(0.0323P)^2^+5.1651P] where P=(Fo^2^+2Fc^2^)/3'
_refine_ls_weighting_scheme calc
_refine_ls_wR_factor_gt 0.0980
_refine_ls_wR_factor_ref 0.1028
_reflns_number_gt 10563
_reflns_number_total 11587
_reflns_threshold_expression >2sigma(I)
_cod_data_source_file c0dt01430c.txt
_cod_data_source_block erk5367
_cod_original_sg_symbol_H-M P-1
_cod_database_code 7015280

loop_
_symmetry_equiv_pos_as_xyz
'x, y, z'
'-x, -y, -z'

loop_
_atom_site_label
_atom_site_type_symbol
_atom_site_fract_x
_atom_site_fract_y
_atom_site_fract_z
_atom_site_U_iso_or_equiv
_atom_site_adp_type
_atom_site_occupancy
_atom_site_symmetry_multiplicity
_atom_site_calc_flag
_atom_site_refinement_flags
_atom_site_disorder_assembly
_atom_site_disorder_group
Zr1A Zr 0.60654(2) 0.519790(18) 0.287476(18) 0.02644(7) Uani 1 1 d . . .
Cl1A Cl 0.41246(8) 0.46300(7) 0.30591(7) 0.0515(2) Uani 1 1 d . . .
Cl2A Cl 0.52747(9) 0.65485(6) 0.34728(6) 0.0470(2) Uani 1 1 d . . .
Fe1A Fe 1.00582(4) 0.64847(3) 0.16166(3) 0.02642(9) Uani 1 1 d . . .
C1A C 1.0113(3) 0.7154(2) 0.2591(2) 0.0330(6) Uani 1 1 d . . .
C2A C 1.1259(3) 0.7080(2) 0.2082(2) 0.0354(7) Uani 1 1 d . . .
H2A H 1.2023 0.6789 0.2305 0.042 Uiso 1 1 calc R . .
C3A C 1.1047(3) 0.7523(2) 0.1175(2) 0.0415(7) Uani 1 1 d . . .
H3A H 1.1644 0.7566 0.0695 0.050 Uiso 1 1 calc R . .
C4A C 0.9777(3) 0.7889(2) 0.1125(3) 0.0415(8) Uani 1 1 d . . .
H4A H 0.9383 0.8219 0.0607 0.050 Uiso 1 1 calc R . .
C5A C 0.9212(3) 0.7669(2) 0.1993(2) 0.0374(7) Uani 1 1 d . . .
H5A H 0.8374 0.7836 0.2151 0.045 Uiso 1 1 calc R . .
C6A C 0.9846(3) 0.6712(2) 0.3555(2) 0.0367(7) Uani 1 1 d . . .
H6A H 0.9548 0.7220 0.3869 0.044 Uiso 1 1 calc R . .
C7A C 1.0989(3) 0.6142(3) 0.4004(2) 0.0446(8) Uani 1 1 d . . .
H7AA H 1.1401 0.5706 0.3652 0.067 Uiso 1 1 calc R . .
H7AB H 1.0757 0.5812 0.4598 0.067 Uiso 1 1 calc R . .
H7AC H 1.1537 0.6547 0.4049 0.067 Uiso 1 1 calc R . .
C8A C 0.8806(3) 0.6159(2) 0.3674(2) 0.0352(6) Uani 1 1 d . . .
H8AA H 0.8115 0.6552 0.3351 0.042 Uiso 1 1 calc R . .
H8AB H 0.8533 0.6023 0.4309 0.042 Uiso 1 1 calc R . .
C9A C 0.9107(3) 0.5243(2) 0.33568(19) 0.0294(6) Uani 1 1 d . . .
H9A H 0.9797 0.4859 0.3701 0.035 Uiso 1 1 calc R . .
C10A C 0.9541(2) 0.53306(18) 0.23774(19) 0.0254(5) Uani 1 1 d . . .
C11A C 1.0793(3) 0.51340(19) 0.2050(2) 0.0306(6) Uani 1 1 d . . .
H11A H 1.1466 0.4892 0.2403 0.037 Uiso 1 1 calc R . .
C12A C 1.0847(3) 0.5367(2) 0.1099(2) 0.0314(6) Uani 1 1 d . . .
H12A H 1.1561 0.5319 0.0716 0.038 Uiso 1 1 calc R . .
C13A C 0.9631(3) 0.56841(19) 0.08313(19) 0.0283(6) Uani 1 1 d . . .
H13A H 0.9403 0.5878 0.0238 0.034 Uiso 1 1 calc R . .
C14A C 0.8807(2) 0.56596(18) 0.16137(18) 0.0244(5) Uani 1 1 d . . .
C15A C 0.8051(3) 0.4722(2) 0.36069(18) 0.0289(6) Uani 1 1 d . . .
C16A C 0.7908(3) 0.3969(2) 0.3261(2) 0.0329(6) Uani 1 1 d . . .
H16A H 0.8414 0.3743 0.2804 0.039 Uiso 1 1 calc R . .
C17A C 0.6885(3) 0.3616(2) 0.3711(2) 0.0395(7) Uani 1 1 d . . .
H17A H 0.6582 0.3123 0.3601 0.047 Uiso 1 1 calc R . .
C18A C 0.6391(3) 0.4130(2) 0.4358(2) 0.0404(7) Uani 1 1 d . . .
H18A H 0.5704 0.4038 0.4756 0.049 Uiso 1 1 calc R . .
C19A C 0.7107(3) 0.4802(2) 0.4303(2) 0.0355(7) Uani 1 1 d . . .
H19A H 0.6985 0.5233 0.4665 0.043 Uiso 1 1 calc R . .
C20A C 0.7472(2) 0.57044(18) 0.15865(18) 0.0246(5) Uani 1 1 d . . .
C21A C 0.6446(2) 0.64649(19) 0.14542(18) 0.0252(5) Uani 1 1 d . . .
C22A C 0.6311(3) 0.74037(19) 0.14543(19) 0.0275(5) Uani 1 1 d . . .
H22A H 0.6992 0.7650 0.1524 0.033 Uiso 1 1 calc R . .
C23A C 0.5183(3) 0.7957(2) 0.1352(2) 0.0309(6) Uani 1 1 d . . .
H23A H 0.5100 0.8584 0.1353 0.037 Uiso 1 1 calc R . .
C24A C 0.4142(3) 0.7610(2) 0.1246(2) 0.0336(6) Uani 1 1 d . . .
H24A H 0.3377 0.8006 0.1192 0.040 Uiso 1 1 calc R . .
C25A C 0.4231(3) 0.6712(2) 0.1221(2) 0.0322(6) Uani 1 1 d . . .
H25A H 0.3537 0.6484 0.1145 0.039 Uiso 1 1 calc R . .
C26A C 0.5392(3) 0.61267(19) 0.13111(19) 0.0261(5) Uani 1 1 d . . .
C27A C 0.5789(3) 0.51807(19) 0.12319(19) 0.0279(5) Uani 1 1 d . . .
C28A C 0.5168(3) 0.4551(2) 0.1011(2) 0.0348(6) Uani 1 1 d . . .
H28A H 0.4316 0.4689 0.0964 0.042 Uiso 1 1 calc R . .
C29A C 0.5839(3) 0.3733(2) 0.0868(2) 0.0395(7) Uani 1 1 d . . .
H29A H 0.5443 0.3315 0.0701 0.047 Uiso 1 1 calc R . .
C30A C 0.7118(3) 0.3505(2) 0.0965(2) 0.0371(7) Uani 1 1 d . . .
H30A H 0.7552 0.2939 0.0859 0.045 Uiso 1 1 calc R . .
C31A C 0.7733(3) 0.4085(2) 0.1208(2) 0.0325(6) Uani 1 1 d . . .
H31A H 0.8578 0.3918 0.1282 0.039 Uiso 1 1 calc R . .
C32A C 0.7070(3) 0.49509(19) 0.13498(19) 0.0277(5) Uani 1 1 d . . .
Zr1B Zr 0.22561(3) 1.133959(19) 0.218392(19) 0.02791(7) Uani 1 1 d . . .
Cl1B Cl 0.00489(8) 1.19024(8) 0.20575(7) 0.0522(2) Uani 1 1 d . . .
Cl2B Cl 0.23813(11) 0.99960(7) 0.15822(7) 0.0556(2) Uani 1 1 d . . .
Fe1B Fe 0.66061(4) 1.01131(3) 0.33357(3) 0.02568(9) Uani 1 1 d . . .
C1B C 0.7324(3) 0.94823(19) 0.2335(2) 0.0293(6) Uani 1 1 d . . .
C2B C 0.8276(3) 0.9542(2) 0.2854(2) 0.0338(6) Uani 1 1 d . . .
H2B H 0.8942 0.9842 0.2639 0.041 Uiso 1 1 calc R . .
C3B C 0.8040(3) 0.9069(2) 0.3756(2) 0.0373(7) Uani 1 1 d . . .
H3B H 0.8515 0.9015 0.4238 0.045 Uiso 1 1 calc R . .
C4B C 0.6967(3) 0.8697(2) 0.3796(2) 0.0342(6) Uani 1 1 d . . .
H4B H 0.6604 0.8351 0.4308 0.041 Uiso 1 1 calc R . .
C5B C 0.6536(3) 0.8940(2) 0.2925(2) 0.0315(6) Uani 1 1 d . . .
H5B H 0.5844 0.8771 0.2762 0.038 Uiso 1 1 calc R . .
C6B C 0.7103(3) 0.9922(2) 0.1375(2) 0.0337(6) Uani 1 1 d . . .
H6B H 0.7171 0.9412 0.1067 0.040 Uiso 1 1 calc R . .
C7B C 0.8072(3) 1.0484(3) 0.0909(3) 0.0464(8) Uani 1 1 d . . .
H7BA H 0.8059 1.0985 0.1200 0.070 Uiso 1 1 calc R . .
H7BB H 0.7899 1.0733 0.0288 0.070 Uiso 1 1 calc R . .
H7BC H 0.8874 1.0092 0.0943 0.070 Uiso 1 1 calc R . .
C8B C 0.5786(3) 1.0471(2) 0.1273(2) 0.0333(6) Uani 1 1 d . . .
H8BA H 0.5220 1.0064 0.1582 0.040 Uiso 1 1 calc R . .
H8BB H 0.5632 1.0627 0.0637 0.040 Uiso 1 1 calc R . .
C9B C 0.5460(3) 1.13696(19) 0.1623(2) 0.0297(6) Uani 1 1 d . . .
H9B H 0.6014 1.1778 0.1276 0.036 Uiso 1 1 calc R . .
C10B C 0.5663(3) 1.12708(18) 0.2600(2) 0.0268(5) Uani 1 1 d . . .
C11B C 0.6724(3) 1.14612(19) 0.2913(2) 0.0315(6) Uani 1 1 d . . .
H11B H 0.7366 1.1702 0.2548 0.038 Uiso 1 1 calc R . .
C12B C 0.6649(3) 1.1228(2) 0.3861(2) 0.0338(6) Uani 1 1 d . . .
H12B H 0.7235 1.1274 0.4232 0.041 Uiso 1 1 calc R . .
C13B C 0.5530(3) 1.09115(19) 0.4149(2) 0.0287(6) Uani 1 1 d . . .
H13B H 0.5246 1.0715 0.4747 0.034 Uiso 1 1 calc R . .
C14B C 0.4900(2) 1.09403(18) 0.33782(19) 0.0255(5) Uani 1 1 d . . .
C15B C 0.4170(3) 1.18603(19) 0.14026(19) 0.0299(6) Uani 1 1 d . . .
C16B C 0.3467(3) 1.1758(2) 0.0741(2) 0.0357(7) Uani 1 1 d . . .
H16B H 0.3692 1.1324 0.0382 0.043 Uiso 1 1 calc R . .
C17B C 0.2371(3) 1.2413(2) 0.0704(2) 0.0412(7) Uani 1 1 d . . .
H17B H 0.1742 1.2489 0.0322 0.049 Uiso 1 1 calc R . .
C18B C 0.2390(3) 1.2932(2) 0.1341(2) 0.0396(7) Uani 1 1 d . . .
H18B H 0.1769 1.3413 0.1463 0.048 Uiso 1 1 calc R . .
C19B C 0.3497(3) 1.2607(2) 0.1764(2) 0.0321(6) Uani 1 1 d . . .
H19B H 0.3750 1.2843 0.2209 0.038 Uiso 1 1 calc R . .
C20B C 0.3591(3) 1.08583(18) 0.34437(19) 0.0263(5) Uani 1 1 d . . .
C21B C 0.2670(3) 1.15994(19) 0.36895(19) 0.0276(5) Uani 1 1 d . . .
C22B C 0.2771(3) 1.2482(2) 0.3807(2) 0.0333(6) Uani 1 1 d . . .
H22B H 0.3531 1.2676 0.3715 0.040 Uiso 1 1 calc R . .
C23B C 0.1738(3) 1.3039(2) 0.4058(2) 0.0392(7) Uani 1 1 d . . .
H23B H 0.1794 1.3619 0.4146 0.047 Uiso 1 1 calc R . .
C24B C 0.0585(3) 1.2765(2) 0.4189(2) 0.0417(8) Uani 1 1 d . . .
H24B H -0.0108 1.3171 0.4354 0.050 Uiso 1 1 calc R . .
C25B C 0.0451(3) 1.1930(2) 0.4083(2) 0.0371(7) Uani 1 1 d . . .
H25B H -0.0323 1.1760 0.4165 0.044 Uiso 1 1 calc R . .
C26B C 0.1508(3) 1.1320(2) 0.3845(2) 0.0300(6) Uani 1 1 d . . .
C27B C 0.1701(3) 1.0373(2) 0.3769(2) 0.0303(6) Uani 1 1 d . . .
C28B C 0.0880(3) 0.9753(2) 0.3881(2) 0.0393(7) Uani 1 1 d . . .
H28B H 0.0033 0.9954 0.3973 0.047 Uiso 1 1 calc R . .
C29B C 0.1338(3) 0.8861(2) 0.3852(3) 0.0461(8) Uani 1 1 d . . .
H29B H 0.0799 0.8447 0.3908 0.055 Uiso 1 1 calc R . .
C30B C 0.2609(3) 0.8547(2) 0.3739(3) 0.0433(8) Uani 1 1 d . . .
H30B H 0.2902 0.7921 0.3749 0.052 Uiso 1 1 calc R . .
C31B C 0.3429(3) 0.9132(2) 0.3616(2) 0.0340(6) Uani 1 1 d . . .
H31B H 0.4273 0.8909 0.3542 0.041 Uiso 1 1 calc R . .
C32B C 0.2992(3) 1.0076(2) 0.36021(19) 0.0278(5) Uani 1 1 d . . .

loop_
_atom_site_aniso_label
_atom_site_aniso_U_11
_atom_site_aniso_U_22
_atom_site_aniso_U_33
_atom_site_aniso_U_23
_atom_site_aniso_U_13
_atom_site_aniso_U_12
Zr1A 0.02521(13) 0.02370(13) 0.02660(13) -0.00027(10) 0.00125(10) -0.00362(10)
Cl1A 0.0366(4) 0.0608(6) 0.0532(5) 0.0059(4) -0.0014(4) -0.0227(4)
Cl2A 0.0631(5) 0.0341(4) 0.0339(4) -0.0061(3) 0.0084(4) 0.0057(4)
Fe1A 0.02313(19) 0.02115(19) 0.0327(2) -0.00393(15) -0.00062(15) -0.00197(14)
C1A 0.0299(14) 0.0279(14) 0.0433(17) -0.0115(12) -0.0061(12) -0.0040(11)
C2A 0.0281(14) 0.0342(16) 0.0449(18) -0.0056(13) -0.0071(13) -0.0091(12)
C3A 0.0424(18) 0.0362(17) 0.0464(19) -0.0020(14) -0.0033(14) -0.0168(14)
C4A 0.0474(19) 0.0218(14) 0.055(2) -0.0021(13) -0.0144(16) -0.0068(13)
C5A 0.0338(16) 0.0227(14) 0.058(2) -0.0143(13) -0.0121(14) 0.0011(12)
C6A 0.0329(15) 0.0386(17) 0.0430(17) -0.0202(14) -0.0029(13) -0.0034(13)
C7A 0.0431(19) 0.049(2) 0.0436(19) -0.0111(16) -0.0098(15) -0.0086(15)
C8A 0.0329(15) 0.0381(17) 0.0366(16) -0.0148(13) 0.0041(12) -0.0067(13)
C9A 0.0276(14) 0.0301(14) 0.0278(14) -0.0035(11) -0.0020(11) -0.0026(11)
C10A 0.0258(13) 0.0190(12) 0.0291(13) -0.0029(10) -0.0011(10) -0.0019(10)
C11A 0.0260(13) 0.0232(13) 0.0377(15) -0.0045(11) -0.0001(11) 0.0027(10)
C12A 0.0272(14) 0.0243(13) 0.0379(15) -0.0062(11) 0.0062(11) 0.0005(11)
C13A 0.0319(14) 0.0233(13) 0.0280(13) -0.0061(10) 0.0015(11) -0.0026(11)
C14A 0.0236(12) 0.0186(12) 0.0286(13) -0.0044(10) 0.0013(10) -0.0014(9)
C15A 0.0282(13) 0.0291(14) 0.0235(13) 0.0022(10) -0.0028(10) -0.0008(11)
C16A 0.0346(15) 0.0240(14) 0.0337(15) 0.0012(11) -0.0053(12) 0.0020(11)
C17A 0.0426(18) 0.0248(14) 0.0438(18) 0.0087(13) -0.0048(14) -0.0079(13)
C18A 0.0377(17) 0.0456(19) 0.0292(15) 0.0090(13) 0.0015(12) -0.0096(14)
C19A 0.0344(15) 0.0425(17) 0.0249(14) -0.0010(12) -0.0004(12) -0.0048(13)
C20A 0.0250(13) 0.0207(12) 0.0259(13) -0.0032(10) -0.0026(10) -0.0009(10)
C21A 0.0245(13) 0.0258(13) 0.0228(12) -0.0018(10) -0.0007(10) -0.0034(10)
C22A 0.0286(13) 0.0224(13) 0.0302(14) -0.0021(10) -0.0037(11) -0.0053(10)
C23A 0.0327(15) 0.0205(13) 0.0358(15) -0.0022(11) -0.0041(12) -0.0006(11)
C24A 0.0279(14) 0.0274(14) 0.0423(17) -0.0043(12) -0.0057(12) 0.0000(11)
C25A 0.0253(13) 0.0298(14) 0.0406(16) -0.0054(12) -0.0037(12) -0.0048(11)
C26A 0.0272(13) 0.0223(13) 0.0283(13) -0.0029(10) -0.0047(10) -0.0051(10)
C27A 0.0299(14) 0.0232(13) 0.0291(14) -0.0032(10) -0.0029(11) -0.0044(11)
C28A 0.0377(16) 0.0298(15) 0.0386(16) -0.0045(12) -0.0067(13) -0.0112(12)
C29A 0.055(2) 0.0247(14) 0.0408(17) -0.0047(12) -0.0057(15) -0.0147(14)
C30A 0.0510(19) 0.0222(14) 0.0359(16) -0.0061(12) 0.0022(14) -0.0047(13)
C31A 0.0374(16) 0.0255(14) 0.0304(14) -0.0036(11) 0.0031(12) -0.0023(12)
C32A 0.0294(14) 0.0242(13) 0.0283(13) -0.0043(10) -0.0015(11) -0.0044(11)
Zr1B 0.02789(14) 0.02322(13) 0.03060(14) -0.00342(10) -0.00511(10) -0.00131(10)
Cl1B 0.0305(4) 0.0670(6) 0.0525(5) -0.0029(4) -0.0119(4) -0.0010(4)
Cl2B 0.0848(7) 0.0370(4) 0.0505(5) -0.0160(4) -0.0051(5) -0.0157(4)
Fe1B 0.02351(19) 0.01950(18) 0.0322(2) -0.00361(15) -0.00325(15) -0.00152(14)
C1B 0.0271(13) 0.0228(13) 0.0348(15) -0.0071(11) 0.0005(11) 0.0024(10)
C2B 0.0257(14) 0.0298(15) 0.0429(17) -0.0073(13) -0.0015(12) 0.0007(11)
C3B 0.0294(15) 0.0319(16) 0.0445(18) -0.0033(13) -0.0087(13) 0.0056(12)
C4B 0.0366(16) 0.0186(13) 0.0408(16) -0.0016(11) 0.0009(13) 0.0028(11)
C5B 0.0293(14) 0.0222(13) 0.0424(16) -0.0095(12) -0.0003(12) -0.0013(11)
C6B 0.0322(15) 0.0300(15) 0.0364(16) -0.0097(12) 0.0011(12) 0.0010(12)
C7B 0.0417(19) 0.0411(19) 0.048(2) -0.0023(15) 0.0094(15) -0.0033(15)
C8B 0.0371(16) 0.0260(14) 0.0323(15) -0.0039(11) -0.0033(12) 0.0015(12)
C9B 0.0315(14) 0.0221(13) 0.0316(14) -0.0005(11) -0.0006(11) -0.0029(11)
C10B 0.0256(13) 0.0175(12) 0.0351(14) -0.0044(10) -0.0007(11) -0.0018(10)
C11B 0.0284(14) 0.0207(13) 0.0446(17) -0.0054(12) -0.0001(12) -0.0060(11)
C12B 0.0335(15) 0.0253(14) 0.0447(17) -0.0092(12) -0.0070(13) -0.0064(11)
C13B 0.0316(14) 0.0211(13) 0.0326(14) -0.0059(11) -0.0029(11) -0.0029(10)
C14B 0.0270(13) 0.0155(11) 0.0315(14) -0.0018(10) -0.0027(10) -0.0021(10)
C15B 0.0338(15) 0.0220(13) 0.0276(13) 0.0031(10) -0.0011(11) -0.0012(11)
C16B 0.0394(17) 0.0327(16) 0.0290(14) -0.0006(12) -0.0029(12) 0.0003(13)
C17B 0.0387(17) 0.0403(18) 0.0350(16) 0.0035(13) -0.0081(13) 0.0037(14)
C18B 0.0365(16) 0.0247(14) 0.0477(19) 0.0036(13) -0.0041(14) 0.0041(12)
C19B 0.0350(15) 0.0221(13) 0.0352(15) -0.0003(11) -0.0018(12) -0.0037(11)
C20B 0.0269(13) 0.0202(12) 0.0289(13) -0.0024(10) -0.0017(10) -0.0013(10)
C21B 0.0284(13) 0.0224(13) 0.0278(13) -0.0008(10) -0.0041(11) 0.0005(10)
C22B 0.0407(16) 0.0215(13) 0.0362(15) -0.0052(11) -0.0039(13) -0.0024(12)
C23B 0.052(2) 0.0253(15) 0.0367(16) -0.0091(12) -0.0067(14) 0.0050(13)
C24B 0.0424(18) 0.0368(17) 0.0388(17) -0.0101(14) -0.0040(14) 0.0117(14)
C25B 0.0288(15) 0.0403(17) 0.0356(16) -0.0056(13) -0.0018(12) 0.0053(13)
C26B 0.0277(14) 0.0285(14) 0.0301(14) -0.0036(11) -0.0027(11) 0.0000(11)
C27B 0.0264(14) 0.0278(14) 0.0321(14) -0.0011(11) -0.0010(11) -0.0016(11)
C28B 0.0265(14) 0.0369(17) 0.052(2) -0.0045(14) -0.0002(13) -0.0085(12)
C29B 0.0341(17) 0.0370(18) 0.067(2) -0.0054(16) 0.0017(16) -0.0150(14)
C30B 0.0389(17) 0.0218(14) 0.066(2) -0.0055(14) 0.0007(16) -0.0059(12)
C31B 0.0272(14) 0.0260(14) 0.0464(17) -0.0049(12) 0.0001(12) -0.0046(11)
C32B 0.0246(13) 0.0257(13) 0.0301(14) -0.0014(11) -0.0019(10) -0.0031(10)

loop_
_atom_type_symbol
_atom_type_description
_atom_type_scat_dispersion_real
_atom_type_scat_dispersion_imag
_atom_type_scat_source
C C 0.0033 0.0016 'International Tables Vol C Tables 4.2.6.8 and 6.1.1.4'
H H 0.0000 0.0000 'International Tables Vol C Tables 4.2.6.8 and 6.1.1.4'
Cl Cl 0.1484 0.1585 'International Tables Vol C Tables 4.2.6.8 and 6.1.1.4'
Fe Fe 0.3463 0.8444 'International Tables Vol C Tables 4.2.6.8 and 6.1.1.4'
Zr Zr -2.9673 0.5597 'International Tables Vol C Tables 4.2.6.8 and 6.1.1.4'

loop_
_geom_angle_atom_site_label_1
_geom_angle_atom_site_label_2
_geom_angle_atom_site_label_3
_geom_angle
_geom_angle_site_symmetry_1
_geom_angle_site_symmetry_3
_geom_angle_publ_flag
Cl2A Zr1A Cl1A 96.25(4) . . ?
Cl2A Zr1A C20A 105.30(7) . . ?
Cl1A Zr1A C20A 134.67(7) . . ?
Cl2A Zr1A C17A 127.71(9) . . ?
Cl1A Zr1A C17A 83.95(8) . . ?
C20A Zr1A C17A 111.09(10) . . ?
Cl2A Zr1A C18A 95.02(9) . . ?
Cl1A Zr1A C18A 82.57(8) . . ?
C20A Zr1A C18A 133.00(10) . . ?
C17A Zr1A C18A 32.91(12) . . ?
Cl2A Zr1A C19A 78.40(8) . . ?
Cl1A Zr1A C19A 112.08(8) . . ?
C20A Zr1A C19A 111.08(10) . . ?
C17A Zr1A C19A 54.26(12) . . ?
C18A Zr1A C19A 32.67(11) . . ?
Cl2A Zr1A C15A 97.96(7) . . ?
Cl1A Zr1A C15A 136.07(7) . . ?
C20A Zr1A C15A 80.18(9) . . ?
C17A Zr1A C15A 54.82(11) . . ?
C18A Zr1A C15A 54.96(10) . . ?
C19A Zr1A C15A 33.23(9) . . ?
Cl2A Zr1A C16A 129.90(8) . . ?
Cl1A Zr1A C16A 114.47(8) . . ?
C20A Zr1A C16A 80.88(9) . . ?
C17A Zr1A C16A 32.69(10) . . ?
C18A Zr1A C16A 54.31(11) . . ?
C19A Zr1A C16A 54.18(11) . . ?
C15A Zr1A C16A 32.92(10) . . ?
Cl2A Zr1A C32A 133.70(7) . . ?
Cl1A Zr1A C32A 106.04(7) . . ?
C20A Zr1A C32A 33.32(9) . . ?
C17A Zr1A C32A 95.14(11) . . ?
C18A Zr1A C32A 127.29(11) . . ?
C19A Zr1A C32A 126.05(10) . . ?
C15A Zr1A C32A 93.33(9) . . ?
C16A Zr1A C32A 76.02(10) . . ?
Cl2A Zr1A C26A 89.45(7) . . ?
Cl1A Zr1A C26A 86.49(7) . . ?
C20A Zr1A C26A 55.02(9) . . ?
C17A Zr1A C26A 142.37(11) . . ?
C18A Zr1A C26A 168.56(10) . . ?
C19A Zr1A C26A 158.61(10) . . ?
C15A Zr1A C26A 134.83(9) . . ?
C16A Zr1A C26A 128.92(10) . . ?
C32A Zr1A C26A 53.09(9) . . ?
Cl2A Zr1A C27A 121.48(7) . . ?
Cl1A Zr1A C27A 79.49(7) . . ?
C20A Zr1A C27A 55.21(9) . . ?
C17A Zr1A C27A 110.01(11) . . ?
C18A Zr1A C27A 140.64(11) . . ?
C19A Zr1A C27A 156.87(10) . . ?
C15A Zr1A C27A 125.20(9) . . ?
C16A Zr1A C27A 103.08(10) . . ?
C32A Zr1A C27A 32.00(9) . . ?
C26A Zr1A C27A 32.37(8) . . ?
Cl2A Zr1A C21A 80.88(6) . . ?
Cl1A Zr1A C21A 117.95(6) . . ?
C20A Zr1A C21A 32.97(8) . . ?
C17A Zr1A C21A 143.85(10) . . ?
C18A Zr1A C21A 159.32(10) . . ?
C19A Zr1A C21A 127.33(10) . . ?
C15A Zr1A C21A 105.27(9) . . ?
C16A Zr1A C21A 113.58(9) . . ?
C32A Zr1A C21A 52.84(9) . . ?
C26A Zr1A C21A 32.00(8) . . ?
C27A Zr1A C21A 53.17(9) . . ?
C10A Fe1A C1A 98.91(12) . . ?
C10A Fe1A C11A 41.38(11) . . ?
C1A Fe1A C11A 108.81(13) . . ?
C10A Fe1A C2A 119.45(12) . . ?
C1A Fe1A C2A 41.10(13) . . ?
C11A Fe1A C2A 100.11(13) . . ?
C10A Fe1A C5A 114.51(13) . . ?
C1A Fe1A C5A 40.99(12) . . ?
C11A Fe1A C5A 145.34(14) . . ?
C2A Fe1A C5A 68.24(13) . . ?
C10A Fe1A C12A 69.49(11) . . ?
C1A Fe1A C12A 144.86(13) . . ?
C11A Fe1A C12A 40.87(12) . . ?
C2A Fe1A C12A 114.72(13) . . ?
C5A Fe1A C12A 173.61(13) . . ?
C10A Fe1A C3A 159.38(13) . . ?
C1A Fe1A C3A 69.03(14) . . ?
C11A Fe1A C3A 124.93(14) . . ?
C2A Fe1A C3A 40.76(13) . . ?
C5A Fe1A C3A 67.88(15) . . ?
C12A Fe1A C3A 110.30(14) . . ?
C10A Fe1A C14A 41.42(11) . . ?
C1A Fe1A C14A 124.57(12) . . ?
C11A Fe1A C14A 69.02(11) . . ?
C2A Fe1A C14A 159.85(12) . . ?
C5A Fe1A C14A 110.59(12) . . ?
C12A Fe1A C14A 68.74(11) . . ?
C3A Fe1A C14A 159.00(13) . . ?
C10A Fe1A C4A 152.08(13) . . ?
C1A Fe1A C4A 68.86(14) . . ?
C11A Fe1A C4A 165.32(13) . . ?
C2A Fe1A C4A 68.29(13) . . ?
C5A Fe1A C4A 40.22(15) . . ?
C12A Fe1A C4A 134.54(14) . . ?
C3A Fe1A C4A 40.39(14) . . ?
C14A Fe1A C4A 124.75(12) . . ?
C10A Fe1A C13A 69.11(11) . . ?
C1A Fe1A C13A 165.24(12) . . ?
C11A Fe1A C13A 68.33(12) . . ?
C2A Fe1A C13A 152.39(12) . . ?
C5A Fe1A C13A 135.12(12) . . ?
C12A Fe1A C13A 40.42(12) . . ?
C3A Fe1A C13A 124.97(13) . . ?
C14A Fe1A C13A 40.67(11) . . ?
C4A Fe1A C13A 117.69(13) . . ?
C5A C1A C2A 107.0(3) . . ?
C5A C1A C6A 124.8(3) . . ?
C2A C1A C6A 128.0(3) . . ?
C5A C1A Fe1A 70.29(18) . . ?
C2A C1A Fe1A 70.15(18) . . ?
C6A C1A Fe1A 120.6(2) . . ?
C3A C2A C1A 108.2(3) . . ?
C3A C2A Fe1A 70.10(18) . . ?
C1A C2A Fe1A 68.75(17) . . ?
C3A C2A H2A 125.9 . . ?
C1A C2A H2A 125.9 . . ?
Fe1A C2A H2A 126.8 . . ?
C4A C3A C2A 108.0(3) . . ?
C4A C3A Fe1A 70.16(19) . . ?
C2A C3A Fe1A 69.14(18) . . ?
C4A C3A H3A 126.0 . . ?
C2A C3A H3A 126.0 . . ?
Fe1A C3A H3A 126.3 . . ?
C5A C4A C3A 107.7(3) . . ?
C5A C4A Fe1A 69.12(18) . . ?
C3A C4A Fe1A 69.45(19) . . ?
C5A C4A H4A 126.2 . . ?
C3A C4A H4A 126.2 . . ?
Fe1A C4A H4A 126.8 . . ?
C4A C5A C1A 109.1(3) . . ?
C4A C5A Fe1A 70.65(19) . . ?
C1A C5A Fe1A 68.72(17) . . ?
C4A C5A H5A 125.4 . . ?
C1A C5A H5A 125.4 . . ?
Fe1A C5A H5A 126.8 . . ?
C1A C6A C7A 112.6(3) . . ?
C1A C6A C8A 112.0(3) . . ?
C7A C6A C8A 112.1(3) . . ?
C1A C6A H6A 106.5 . . ?
C7A C6A H6A 106.5 . . ?
C8A C6A H6A 106.5 . . ?
C6A C7A H7AA 109.5 . . ?
C6A C7A H7AB 109.5 . . ?
H7AA C7A H7AB 109.5 . . ?
C6A C7A H7AC 109.5 . . ?
H7AA C7A H7AC 109.5 . . ?
H7AB C7A H7AC 109.5 . . ?
C6A C8A C9A 116.7(3) . . ?
C6A C8A H8AA 108.1 . . ?
C9A C8A H8AA 108.1 . . ?
C6A C8A H8AB 108.1 . . ?
C9A C8A H8AB 108.1 . . ?
H8AA C8A H8AB 107.3 . . ?
C15A C9A C10A 111.7(2) . . ?
C15A C9A C8A 111.0(2) . . ?
C10A C9A C8A 115.0(2) . . ?
C15A C9A H9A 106.2 . . ?
C10A C9A H9A 106.2 . . ?
C8A C9A H9A 106.2 . . ?
C11A C10A C14A 107.6(2) . . ?
C11A C10A C9A 124.8(3) . . ?
C14A C10A C9A 127.6(2) . . ?
C11A C10A Fe1A 69.81(16) . . ?
C14A C10A Fe1A 70.85(15) . . ?
C9A C10A Fe1A 122.52(19) . . ?
C12A C11A C10A 108.5(3) . . ?
C12A C11A Fe1A 70.16(16) . . ?
C10A C11A Fe1A 68.81(15) . . ?
C12A C11A H11A 125.7 . . ?
C10A C11A H11A 125.7 . . ?
Fe1A C11A H11A 126.9 . . ?
C13A C12A C11A 107.9(2) . . ?
C13A C12A Fe1A 70.34(16) . . ?
C11A C12A Fe1A 68.96(16) . . ?
C13A C12A H12A 126.1 . . ?
C11A C12A H12A 126.1 . . ?
Fe1A C12A H12A 126.2 . . ?
C12A C13A C14A 108.8(3) . . ?
C12A C13A Fe1A 69.24(17) . . ?
C14A C13A Fe1A 69.60(16) . . ?
C12A C13A H13A 125.6 . . ?
C14A C13A H13A 125.6 . . ?
Fe1A C13A H13A 127.1 . . ?
C13A C14A C10A 107.2(2) . . ?
C13A C14A C20A 122.4(2) . . ?
C10A C14A C20A 128.0(2) . . ?
C13A C14A Fe1A 69.74(16) . . ?
C10A C14A Fe1A 67.73(15) . . ?
C20A C14A Fe1A 141.10(19) . . ?
C16A C15A C19A 106.3(3) . . ?
C16A C15A C9A 125.5(3) . . ?
C19A C15A C9A 127.7(3) . . ?
C16A C15A Zr1A 73.73(17) . . ?
C19A C15A Zr1A 73.37(17) . . ?
C9A C15A Zr1A 124.13(18) . . ?
C17A C16A C15A 108.8(3) . . ?
C17A C16A Zr1A 73.00(17) . . ?
C15A C16A Zr1A 73.35(16) . . ?
C17A C16A H16A 125.6 . . ?
C15A C16A H16A 125.6 . . ?
Zr1A C16A H16A 119.8 . . ?
C16A C17A C18A 108.1(3) . . ?
C16A C17A Zr1A 74.32(17) . . ?
C18A C17A Zr1A 73.60(18) . . ?
C16A C17A H17A 125.9 . . ?
C18A C17A H17A 125.9 . . ?
Zr1A C17A H17A 118.1 . . ?
C19A C18A C17A 107.9(3) . . ?
C19A C18A Zr1A 74.06(18) . . ?
C17A C18A Zr1A 73.49(18) . . ?
C19A C18A H18A 126.0 . . ?
C17A C18A H18A 126.0 . . ?
Zr1A C18A H18A 118.4 . . ?
C18A C19A C15A 108.8(3) . . ?
C18A C19A Zr1A 73.28(18) . . ?
C15A C19A Zr1A 73.41(17) . . ?
C18A C19A H19A 125.6 . . ?
C15A C19A H19A 125.6 . . ?
Zr1A C19A H19A 119.5 . . ?
C21A C20A C32A 105.6(2) . . ?
C21A C20A C14A 132.7(2) . . ?
C32A C20A C14A 118.2(2) . . ?
C21A C20A Zr1A 79.01(16) . . ?
C32A C20A Zr1A 77.29(16) . . ?
C14A C20A Zr1A 125.68(18) . . ?
C22A C21A C26A 118.2(2) . . ?
C22A C21A C20A 133.2(3) . . ?
C26A C21A C20A 108.6(2) . . ?
C22A C21A Zr1A 123.82(19) . . ?
C26A C21A Zr1A 73.46(15) . . ?
C20A C21A Zr1A 68.01(15) . . ?
C23A C22A C21A 119.6(3) . . ?
C23A C22A H22A 120.2 . . ?
C21A C22A H22A 120.2 . . ?
C22A C23A C24A 121.7(3) . . ?
C22A C23A H23A 119.1 . . ?
C24A C23A H23A 119.1 . . ?
C25A C24A C23A 120.9(3) . . ?
C25A C24A H24A 119.6 . . ?
C23A C24A H24A 119.6 . . ?
C24A C25A C26A 118.6(3) . . ?
C24A C25A H25A 120.7 . . ?
C26A C25A H25A 120.7 . . ?
C25A C26A C21A 120.9(3) . . ?
C25A C26A C27A 131.1(3) . . ?
C21A C26A C27A 107.9(2) . . ?
C25A C26A Zr1A 120.5(2) . . ?
C21A C26A Zr1A 74.53(15) . . ?
C27A C26A Zr1A 73.82(16) . . ?
C28A C27A C32A 120.8(3) . . ?
C28A C27A C26A 132.0(3) . . ?
C32A C27A C26A 107.0(2) . . ?
C28A C27A Zr1A 122.3(2) . . ?
C32A C27A Zr1A 72.97(16) . . ?
C26A C27A Zr1A 73.81(16) . . ?
C29A C28A C27A 118.4(3) . . ?
C29A C28A H28A 120.8 . . ?
C27A C28A H28A 120.8 . . ?
C28A C29A C30A 121.2(3) . . ?
C28A C29A H29A 119.4 . . ?
C30A C29A H29A 119.4 . . ?
C31A C30A C29A 121.7(3) . . ?
C31A C30A H30A 119.2 . . ?
C29A C30A H30A 119.2 . . ?
C30A C31A C32A 118.8(3) . . ?
C30A C31A H31A 120.6 . . ?
C32A C31A H31A 120.6 . . ?
C27A C32A C31A 119.1(3) . . ?
C27A C32A C20A 109.8(2) . . ?
C31A C32A C20A 131.2(3) . . ?
C27A C32A Zr1A 75.03(16) . . ?
C31A C32A Zr1A 123.4(2) . . ?
C20A C32A Zr1A 69.39(15) . . ?
Cl2B Zr1B Cl1B 96.87(4) . . ?
Cl2B Zr1B C20B 106.13(7) . . ?
Cl1B Zr1B C20B 133.95(7) . . ?
Cl2B Zr1B C17B 94.78(9) . . ?
Cl1B Zr1B C17B 82.26(8) . . ?
C20B Zr1B C17B 133.09(11) . . ?
Cl2B Zr1B C18B 127.47(9) . . ?
Cl1B Zr1B C18B 82.92(8) . . ?
C20B Zr1B C18B 111.13(11) . . ?
C17B Zr1B C18B 32.85(12) . . ?
Cl2B Zr1B C16B 78.62(8) . . ?
Cl1B Zr1B C16B 112.49(8) . . ?
C20B Zr1B C16B 110.87(10) . . ?
C17B Zr1B C16B 32.96(10) . . ?
C18B Zr1B C16B 54.32(11) . . ?
Cl2B Zr1B C15B 98.45(7) . . ?
Cl1B Zr1B C15B 135.29(7) . . ?
C20B Zr1B C15B 80.46(9) . . ?
C17B Zr1B C15B 54.82(10) . . ?
C18B Zr1B C15B 54.71(10) . . ?
C16B Zr1B C15B 32.77(10) . . ?
Cl2B Zr1B C19B 130.27(8) . . ?
Cl1B Zr1B C19B 113.24(7) . . ?
C20B Zr1B C19B 80.98(10) . . ?
C17B Zr1B C19B 54.24(11) . . ?
C18B Zr1B C19B 32.66(10) . . ?
C16B Zr1B C19B 53.97(11) . . ?
C15B Zr1B C19B 32.89(9) . . ?
Cl2B Zr1B C21B 134.44(7) . . ?
Cl1B Zr1B C21B 104.50(7) . . ?
C20B Zr1B C21B 33.66(9) . . ?
C17B Zr1B C21B 127.33(11) . . ?
C18B Zr1B C21B 95.16(11) . . ?
C16B Zr1B C21B 126.19(10) . . ?
C15B Zr1B C21B 93.91(10) . . ?
C19B Zr1B C21B 76.32(10) . . ?
Cl2B Zr1B C26B 120.76(7) . . ?
Cl1B Zr1B C26B 78.81(7) . . ?
C20B Zr1B C26B 55.15(9) . . ?
C17B Zr1B C26B 141.23(11) . . ?
C18B Zr1B C26B 110.75(11) . . ?
C16B Zr1B C26B 157.34(11) . . ?
C15B Zr1B C26B 125.90(10) . . ?
C19B Zr1B C26B 103.88(10) . . ?
C21B Zr1B C26B 32.05(9) . . ?
Cl2B Zr1B C27B 89.15(7) . . ?
Cl1B Zr1B C27B 87.09(7) . . ?
C20B Zr1B C27B 54.72(9) . . ?
C17B Zr1B C27B 169.01(10) . . ?
C18B Zr1B C27B 142.86(11) . . ?
C16B Zr1B C27B 157.83(10) . . ?
C15B Zr1B C27B 134.72(9) . . ?
C19B Zr1B C27B 129.11(10) . . ?
C21B Zr1B C27B 53.08(9) . . ?
C26B Zr1B C27B 32.10(9) . . ?
Cl2B Zr1B C32B 81.67(7) . . ?
Cl1B Zr1B C32B 118.51(7) . . ?
C20B Zr1B C32B 32.61(9) . . ?
C17B Zr1B C32B 159.16(10) . . ?
C18B Zr1B C32B 143.53(11) . . ?
C16B Zr1B C32B 126.92(9) . . ?
C15B Zr1B C32B 105.17(9) . . ?
C19B Zr1B C32B 113.29(9) . . ?
C21B Zr1B C32B 52.77(9) . . ?
C26B Zr1B C32B 52.70(9) . . ?
C27B Zr1B C32B 31.72(8) . . ?
C10B Fe1B C1B 98.43(12) . . ?
C10B Fe1B C11B 41.59(11) . . ?
C1B Fe1B C11B 107.55(13) . . ?
C10B Fe1B C2B 119.63(12) . . ?
C1B Fe1B C2B 41.39(12) . . ?
C11B Fe1B C2B 99.40(13) . . ?
C10B Fe1B C5B 114.06(12) . . ?
C1B Fe1B C5B 41.13(12) . . ?
C11B Fe1B C5B 144.33(13) . . ?
C2B Fe1B C5B 68.35(12) . . ?
C10B Fe1B C3B 159.87(13) . . ?
C1B Fe1B C3B 69.45(13) . . ?
C11B Fe1B C3B 125.02(13) . . ?
C2B Fe1B C3B 40.93(13) . . ?
C5B Fe1B C3B 67.86(13) . . ?
C10B Fe1B C12B 69.58(12) . . ?
C1B Fe1B C12B 143.17(13) . . ?
C11B Fe1B C12B 40.69(13) . . ?
C2B Fe1B C12B 113.36(13) . . ?
C5B Fe1B C12B 174.95(13) . . ?
C3B Fe1B C12B 110.06(13) . . ?
C10B Fe1B C14B 41.39(11) . . ?
C1B Fe1B C14B 125.29(12) . . ?
C11B Fe1B C14B 68.93(11) . . ?
C2B Fe1B C14B 160.41(12) . . ?
C5B Fe1B C14B 111.51(11) . . ?
C3B Fe1B C14B 158.49(13) . . ?
C12B Fe1B C14B 68.60(12) . . ?
C10B Fe1B C4B 151.64(12) . . ?
C1B Fe1B C4B 69.13(12) . . ?
C11B Fe1B C4B 165.16(13) . . ?
C2B Fe1B C4B 68.27(13) . . ?
C5B Fe1B C4B 40.27(13) . . ?
C3B Fe1B C4B 40.15(13) . . ?
C12B Fe1B C4B 135.28(13) . . ?
C14B Fe1B C4B 125.22(12) . . ?
C10B Fe1B C13B 69.06(11) . . ?
C1B Fe1B C13B 165.80(12) . . ?
C11B Fe1B C13B 67.96(12) . . ?
C2B Fe1B C13B 150.75(12) . . ?
C5B Fe1B C13B 136.82(12) . . ?
C3B Fe1B C13B 124.46(13) . . ?
C12B Fe1B C13B 40.15(12) . . ?
C14B Fe1B C13B 40.64(11) . . ?
C4B Fe1B C13B 118.71(12) . . ?
C5B C1B C2B 106.6(3) . . ?
C5B C1B C6B 124.2(3) . . ?
C2B C1B C6B 129.1(3) . . ?
C5B C1B Fe1B 70.65(17) . . ?
C2B C1B Fe1B 69.85(17) . . ?
C6B C1B Fe1B 122.1(2) . . ?
C3B C2B C1B 108.4(3) . . ?
C3B C2B Fe1B 70.38(17) . . ?
C1B C2B Fe1B 68.76(16) . . ?
C3B C2B H2B 125.8 . . ?
C1B C2B H2B 125.8 . . ?
Fe1B C2B H2B 126.6 . . ?
C4B C3B C2B 108.0(3) . . ?
C4B C3B Fe1B 70.56(17) . . ?
C2B C3B Fe1B 68.68(17) . . ?
C4B C3B H3B 126.0 . . ?
C2B C3B H3B 126.0 . . ?
Fe1B C3B H3B 126.3 . . ?
C3B C4B C5B 107.8(3) . . ?
C3B C4B Fe1B 69.29(17) . . ?
C5B C4B Fe1B 69.05(17) . . ?
C3B C4B H4B 126.1 . . ?
C5B C4B H4B 126.1 . . ?
Fe1B C4B H4B 127.1 . . ?
C4B C5B C1B 109.1(3) . . ?
C4B C5B Fe1B 70.69(17) . . ?
C1B C5B Fe1B 68.22(16) . . ?
C4B C5B H5B 125.4 . . ?
C1B C5B H5B 125.4 . . ?
Fe1B C5B H5B 127.2 . . ?
C1B C6B C7B 113.2(3) . . ?
C1B C6B C8B 111.4(2) . . ?
C7B C6B C8B 112.9(3) . . ?
C1B C6B H6B 106.3 . . ?
C7B C6B H6B 106.3 . . ?
C8B C6B H6B 106.3 . . ?
C6B C7B H7BA 109.5 . . ?
C6B C7B H7BB 109.5 . . ?
H7BA C7B H7BB 109.5 . . ?
C6B C7B H7BC 109.5 . . ?
H7BA C7B H7BC 109.5 . . ?
H7BB C7B H7BC 109.5 . . ?
C6B C8B C9B 117.3(3) . . ?
C6B C8B H8BA 108.0 . . ?
C9B C8B H8BA 108.0 . . ?
C6B C8B H8BB 108.0 . . ?
C9B C8B H8BB 108.0 . . ?
H8BA C8B H8BB 107.2 . . ?
C15B C9B C10B 111.5(2) . . ?
C15B C9B C8B 110.4(2) . . ?
C10B C9B C8B 115.9(2) . . ?
C15B C9B H9B 106.1 . . ?
C10B C9B H9B 106.1 . . ?
C8B C9B H9B 106.1 . . ?
C11B C10B C14B 107.1(3) . . ?
C11B C10B C9B 124.4(3) . . ?
C14B C10B C9B 128.4(3) . . ?
C11B C10B Fe1B 69.53(16) . . ?
C14B C10B Fe1B 71.10(15) . . ?
C9B C10B Fe1B 122.36(19) . . ?
C12B C11B C10B 109.0(3) . . ?
C12B C11B Fe1B 70.87(17) . . ?
C10B C11B Fe1B 68.88(15) . . ?
C12B C11B H11B 125.5 . . ?
C10B C11B H11B 125.5 . . ?
Fe1B C11B H11B 126.4 . . ?
C13B C12B C11B 107.7(3) . . ?
C13B C12B Fe1B 70.52(16) . . ?
C11B C12B Fe1B 68.44(17) . . ?
C13B C12B H12B 126.2 . . ?
C11B C12B H12B 126.2 . . ?
Fe1B C12B H12B 126.4 . . ?
C12B C13B C14B 108.9(3) . . ?
C12B C13B Fe1B 69.33(17) . . ?
C14B C13B Fe1B 69.37(16) . . ?
C12B C13B H13B 125.5 . . ?
C14B C13B H13B 125.5 . . ?
Fe1B C13B H13B 127.3 . . ?
C13B C14B C10B 107.2(2) . . ?
C13B C14B C20B 122.1(3) . . ?
C10B C14B C20B 129.0(3) . . ?
C13B C14B Fe1B 69.99(16) . . ?
C10B C14B Fe1B 67.51(15) . . ?
C20B C14B Fe1B 138.98(19) . . ?
C16B C15B C19B 106.6(3) . . ?
C16B C15B C9B 127.9(3) . . ?
C19B C15B C9B 125.0(3) . . ?
C16B C15B Zr1B 72.78(18) . . ?
C19B C15B Zr1B 73.87(17) . . ?
C9B C15B Zr1B 124.42(18) . . ?
C17B C16B C15B 109.1(3) . . ?
C17B C16B Zr1B 73.10(19) . . ?
C15B C16B Zr1B 74.45(17) . . ?
C17B C16B H16B 125.5 . . ?
C15B C16B H16B 125.5 . . ?
Zr1B C16B H16B 118.8 . . ?
C18B C17B C16B 107.6(3) . . ?
C18B C17B Zr1B 73.85(19) . . ?
C16B C17B Zr1B 73.93(18) . . ?
C18B C17B H17B 126.2 . . ?
C16B C17B H17B 126.2 . . ?
Zr1B C17B H17B 118.0 . . ?
C17B C18B C19B 108.3(3) . . ?
C17B C18B Zr1B 73.31(19) . . ?
C19B C18B Zr1B 74.96(18) . . ?
C17B C18B H18B 125.9 . . ?
C19B C18B H18B 125.9 . . ?
Zr1B C18B H18B 117.8 . . ?
C18B C19B C15B 108.4(3) . . ?
C18B C19B Zr1B 72.37(18) . . ?
C15B C19B Zr1B 73.25(17) . . ?
C18B C19B H19B 125.8 . . ?
C15B C19B H19B 125.8 . . ?
Zr1B C19B H19B 120.3 . . ?
C32B C20B C21B 105.6(2) . . ?
C32B C20B C14B 132.4(2) . . ?
C21B C20B C14B 118.7(2) . . ?
C32B C20B Zr1B 80.07(16) . . ?
C21B C20B Zr1B 76.60(16) . . ?
C14B C20B Zr1B 124.90(19) . . ?
C26B C21B C22B 119.5(3) . . ?
C26B C21B C20B 109.2(2) . . ?
C22B C21B C20B 131.2(3) . . ?
C26B C21B Zr1B 75.82(17) . . ?
C22B C21B Zr1B 122.2(2) . . ?
C20B C21B Zr1B 69.74(16) . . ?
C23B C22B C21B 118.4(3) . . ?
C23B C22B H22B 120.8 . . ?
C21B C22B H22B 120.8 . . ?
C22B C23B C24B 121.6(3) . . ?
C22B C23B H23B 119.2 . . ?
C24B C23B H23B 119.2 . . ?
C25B C24B C23B 121.7(3) . . ?
C25B C24B H24B 119.1 . . ?
C23B C24B H24B 119.1 . . ?
C24B C25B C26B 118.5(3) . . ?
C24B C25B H25B 120.8 . . ?
C26B C25B H25B 120.8 . . ?
C25B C26B C21B 120.2(3) . . ?
C25B C26B C27B 132.2(3) . . ?
C21B C26B C27B 107.4(2) . . ?
C25B C26B Zr1B 121.8(2) . . ?
C21B C26B Zr1B 72.13(16) . . ?
C27B C26B Zr1B 74.51(17) . . ?
C28B C27B C32B 120.8(3) . . ?
C28B C27B C26B 131.4(3) . . ?
C32B C27B C26B 107.6(3) . . ?
C28B C27B Zr1B 120.8(2) . . ?
C32B C27B Zr1B 74.64(16) . . ?
C26B C27B Zr1B 73.39(16) . . ?
C29B C28B C27B 118.8(3) . . ?
C29B C28B H28B 120.6 . . ?
C27B C28B H28B 120.6 . . ?
C28B C29B C30B 121.0(3) . . ?
C28B C29B H29B 119.5 . . ?
C30B C29B H29B 119.5 . . ?
C31B C30B C29B 121.6(3) . . ?
C31B C30B H30B 119.2 . . ?
C29B C30B H30B 119.2 . . ?
C30B C31B C32B 119.4(3) . . ?
C30B C31B H31B 120.3 . . ?
C32B C31B H31B 120.3 . . ?
C31B C32B C27B 118.2(3) . . ?
C31B C32B C20B 132.8(3) . . ?
C27B C32B C20B 109.0(2) . . ?
C31B C32B Zr1B 125.1(2) . . ?
C27B C32B Zr1B 73.63(16) . . ?
C20B C32B Zr1B 67.33(15) . . ?

loop_
_geom_bond_atom_site_label_1
_geom_bond_atom_site_label_2
_geom_bond_distance
_geom_bond_site_symmetry_2
_geom_bond_publ_flag
Zr1A Cl2A 2.4174(9) . ?
Zr1A Cl1A 2.4573(9) . ?
Zr1A C20A 2.467(3) . ?
Zr1A C17A 2.488(3) . ?
Zr1A C18A 2.489(3) . ?
Zr1A C19A 2.499(3) . ?
Zr1A C15A 2.500(3) . ?
Zr1A C16A 2.504(3) . ?
Zr1A C32A 2.571(3) . ?
Zr1A C26A 2.598(3) . ?
Zr1A C27A 2.598(3) . ?
Zr1A C21A 2.612(3) . ?
Fe1A C10A 2.019(3) . ?
Fe1A C1A 2.021(3) . ?
Fe1A C11A 2.032(3) . ?
Fe1A C2A 2.039(3) . ?
Fe1A C5A 2.042(3) . ?
Fe1A C12A 2.048(3) . ?
Fe1A C3A 2.052(3) . ?
Fe1A C14A 2.061(3) . ?
Fe1A C4A 2.062(3) . ?
Fe1A C13A 2.063(3) . ?
C1A C5A 1.422(4) . ?
C1A C2A 1.425(4) . ?
C1A C6A 1.505(5) . ?
C2A C3A 1.425(5) . ?
C2A H2A 0.9400 . ?
C3A C4A 1.420(5) . ?
C3A H3A 0.9400 . ?
C4A C5A 1.411(5) . ?
C4A H4A 0.9400 . ?
C5A H5A 0.9400 . ?
C6A C7A 1.526(5) . ?
C6A C8A 1.540(4) . ?
C6A H6A 0.9900 . ?
C7A H7AA 0.9700 . ?
C7A H7AB 0.9700 . ?
C7A H7AC 0.9700 . ?
C8A C9A 1.547(4) . ?
C8A H8AA 0.9800 . ?
C8A H8AB 0.9800 . ?
C9A C15A 1.517(4) . ?
C9A C10A 1.519(4) . ?
C9A H9A 0.9900 . ?
C10A C11A 1.431(4) . ?
C10A C14A 1.443(4) . ?
C11A C12A 1.425(4) . ?
C11A H11A 0.9400 . ?
C12A C13A 1.420(4) . ?
C12A H12A 0.9400 . ?
C13A C14A 1.433(4) . ?
C13A H13A 0.9400 . ?
C14A C20A 1.486(4) . ?
C15A C16A 1.418(4) . ?
C15A C19A 1.429(4) . ?
C16A C17A 1.405(4) . ?
C16A H16A 0.9400 . ?
C17A C18A 1.410(5) . ?
C17A H17A 0.9400 . ?
C18A C19A 1.403(5) . ?
C18A H18A 0.9400 . ?
C19A H19A 0.9400 . ?
C20A C21A 1.448(4) . ?
C20A C32A 1.448(4) . ?
C21A C22A 1.406(4) . ?
C21A C26A 1.436(4) . ?
C22A C23A 1.369(4) . ?
C22A H22A 0.9400 . ?
C23A C24A 1.412(4) . ?
C23A H23A 0.9400 . ?
C24A C25A 1.360(4) . ?
C24A H24A 0.9400 . ?
C25A C26A 1.417(4) . ?
C25A H25A 0.9400 . ?
C26A C27A 1.448(4) . ?
C27A C28A 1.412(4) . ?
C27A C32A 1.425(4) . ?
C28A C29A 1.370(5) . ?
C28A H28A 0.9400 . ?
C29A C30A 1.417(5) . ?
C29A H29A 0.9400 . ?
C30A C31A 1.362(5) . ?
C30A H30A 0.9400 . ?
C31A C32A 1.428(4) . ?
C31A H31A 0.9400 . ?
Zr1B Cl2B 2.4133(9) . ?
Zr1B Cl1B 2.4557(9) . ?
Zr1B C20B 2.465(3) . ?
Zr1B C17B 2.480(3) . ?
Zr1B C18B 2.487(3) . ?
Zr1B C16B 2.491(3) . ?
Zr1B C15B 2.513(3) . ?
Zr1B C19B 2.521(3) . ?
Zr1B C21B 2.556(3) . ?
Zr1B C26B 2.604(3) . ?
Zr1B C27B 2.618(3) . ?
Zr1B C32B 2.632(3) . ?
Fe1B C10B 2.017(3) . ?
Fe1B C1B 2.018(3) . ?
Fe1B C11B 2.026(3) . ?
Fe1B C2B 2.032(3) . ?
Fe1B C5B 2.050(3) . ?
Fe1B C3B 2.055(3) . ?
Fe1B C12B 2.058(3) . ?
Fe1B C14B 2.065(3) . ?
Fe1B C4B 2.072(3) . ?
Fe1B C13B 2.073(3) . ?
C1B C5B 1.429(4) . ?
C1B C2B 1.431(4) . ?
C1B C6B 1.500(4) . ?
C2B C3B 1.429(5) . ?
C2B H2B 0.9400 . ?
C3B C4B 1.417(5) . ?
C3B H3B 0.9400 . ?
C4B C5B 1.419(5) . ?
C4B H4B 0.9400 . ?
C5B H5B 0.9400 . ?
C6B C7B 1.527(5) . ?
C6B C8B 1.543(4) . ?
C6B H6B 0.9900 . ?
C7B H7BA 0.9700 . ?
C7B H7BB 0.9700 . ?
C7B H7BC 0.9700 . ?
C8B C9B 1.549(4) . ?
C8B H8BA 0.9800 . ?
C8B H8BB 0.9800 . ?
C9B C15B 1.519(4) . ?
C9B C10B 1.519(4) . ?
C9B H9B 0.9900 . ?
C10B C11B 1.435(4) . ?
C10B C14B 1.443(4) . ?
C11B C12B 1.420(5) . ?
C11B H11B 0.9400 . ?
C12B C13B 1.418(4) . ?
C12B H12B 0.9400 . ?
C13B C14B 1.437(4) . ?
C13B H13B 0.9400 . ?
C14B C20B 1.484(4) . ?
C15B C16B 1.412(4) . ?
C15B C19B 1.425(4) . ?
C16B C17B 1.411(4) . ?
C16B H16B 0.9400 . ?
C17B C18B 1.405(5) . ?
C17B H17B 0.9400 . ?
C18B C19B 1.409(4) . ?
C18B H18B 0.9400 . ?
C19B H19B 0.9400 . ?
C20B C32B 1.440(4) . ?
C20B C21B 1.456(4) . ?
C21B C26B 1.425(4) . ?
C21B C22B 1.426(4) . ?
C22B C23B 1.364(4) . ?
C22B H22B 0.9400 . ?
C23B C24B 1.412(5) . ?
C23B H23B 0.9400 . ?
C24B C25B 1.358(5) . ?
C24B H24B 0.9400 . ?
C25B C26B 1.418(4) . ?
C25B H25B 0.9400 . ?
C26B C27B 1.444(4) . ?
C27B C28B 1.414(4) . ?
C27B C32B 1.435(4) . ?
C28B C29B 1.360(5) . ?
C28B H28B 0.9400 . ?
C29B C30B 1.409(5) . ?
C29B H29B 0.9400 . ?
C30B C31B 1.371(4) . ?
C30B H30B 0.9400 . ?
C31B C32B 1.416(4) . ?
C31B H31B 0.9400 . ?

loop_
_geom_torsion_atom_site_label_1
_geom_torsion_atom_site_label_2
_geom_torsion_atom_site_label_3
_geom_torsion_atom_site_label_4
_geom_torsion
_geom_torsion_site_symmetry_1
_geom_torsion_site_symmetry_2
_geom_torsion_site_symmetry_3
_geom_torsion_site_symmetry_4
_geom_torsion_publ_flag
C10A Fe1A C1A C5A -117.4(2) . . . . ?
C11A Fe1A C1A C5A -158.9(2) . . . . ?
C2A Fe1A C1A C5A 117.4(3) . . . . ?
C12A Fe1A C1A C5A 175.8(2) . . . . ?
C3A Fe1A C1A C5A 80.0(2) . . . . ?
C14A Fe1A C1A C5A -81.8(2) . . . . ?
C4A Fe1A C1A C5A 36.6(2) . . . . ?
C13A Fe1A C1A C5A -82.6(5) . . . . ?
C10A Fe1A C1A C2A 125.28(19) . . . . ?
C11A Fe1A C1A C2A 83.8(2) . . . . ?
C5A Fe1A C1A C2A -117.4(3) . . . . ?
C12A Fe1A C1A C2A 58.4(3) . . . . ?
C3A Fe1A C1A C2A -37.37(19) . . . . ?
C14A Fe1A C1A C2A 160.80(17) . . . . ?
C4A Fe1A C1A C2A -80.8(2) . . . . ?
C13A Fe1A C1A C2A 160.0(4) . . . . ?
C10A Fe1A C1A C6A 2.2(3) . . . . ?
C11A Fe1A C1A C6A -39.3(3) . . . . ?
C2A Fe1A C1A C6A -123.1(3) . . . . ?
C5A Fe1A C1A C6A 119.5(3) . . . . ?
C12A Fe1A C1A C6A -64.7(3) . . . . ?
C3A Fe1A C1A C6A -160.5(3) . . . . ?
C14A Fe1A C1A C6A 37.7(3) . . . . ?
C4A Fe1A C1A C6A 156.1(3) . . . . ?
C13A Fe1A C1A C6A 36.9(6) . . . . ?
C5A C1A C2A C3A -1.8(4) . . . . ?
C6A C1A C2A C3A 173.1(3) . . . . ?
Fe1A C1A C2A C3A 59.2(2) . . . . ?
C5A C1A C2A Fe1A -61.0(2) . . . . ?
C6A C1A C2A Fe1A 113.9(3) . . . . ?
C10A Fe1A C2A C3A 172.4(2) . . . . ?
C1A Fe1A C2A C3A -119.8(3) . . . . ?
C11A Fe1A C2A C3A 133.2(2) . . . . ?
C5A Fe1A C2A C3A -80.9(2) . . . . ?
C12A Fe1A C2A C3A 92.9(2) . . . . ?
C14A Fe1A C2A C3A -171.6(3) . . . . ?
C4A Fe1A C2A C3A -37.5(2) . . . . ?
C13A Fe1A C2A C3A 71.1(3) . . . . ?
C10A Fe1A C2A C1A -67.9(2) . . . . ?
C11A Fe1A C2A C1A -107.09(19) . . . . ?
C5A Fe1A C2A C1A 38.85(19) . . . . ?
C12A Fe1A C2A C1A -147.32(18) . . . . ?
C3A Fe1A C2A C1A 119.8(3) . . . . ?
C14A Fe1A C2A C1A -51.8(4) . . . . ?
C4A Fe1A C2A C1A 82.3(2) . . . . ?
C13A Fe1A C2A C1A -169.2(2) . . . . ?
C1A C2A C3A C4A 1.2(4) . . . . ?
Fe1A C2A C3A C4A 59.6(2) . . . . ?
C1A C2A C3A Fe1A -58.4(2) . . . . ?
C10A Fe1A C3A C4A -138.4(3) . . . . ?
C1A Fe1A C3A C4A -81.6(2) . . . . ?
C11A Fe1A C3A C4A 179.5(2) . . . . ?
C2A Fe1A C3A C4A -119.3(3) . . . . ?
C5A Fe1A C3A C4A -37.4(2) . . . . ?
C12A Fe1A C3A C4A 136.0(2) . . . . ?
C14A Fe1A C3A C4A 52.6(5) . . . . ?
C13A Fe1A C3A C4A 93.0(2) . . . . ?
C10A Fe1A C3A C2A -19.1(5) . . . . ?
C1A Fe1A C3A C2A 37.67(19) . . . . ?
C11A Fe1A C3A C2A -61.2(2) . . . . ?
C5A Fe1A C3A C2A 81.9(2) . . . . ?
C12A Fe1A C3A C2A -104.7(2) . . . . ?
C14A Fe1A C3A C2A 171.9(3) . . . . ?
C4A Fe1A C3A C2A 119.3(3) . . . . ?
C13A Fe1A C3A C2A -147.66(19) . . . . ?
C2A C3A C4A C5A -0.2(4) . . . . ?
Fe1A C3A C4A C5A 58.8(2) . . . . ?
C2A C3A C4A Fe1A -59.0(2) . . . . ?
C10A Fe1A C4A C5A 30.7(4) . . . . ?
C1A Fe1A C4A C5A -37.24(19) . . . . ?
C11A Fe1A C4A C5A -120.8(5) . . . . ?
C2A Fe1A C4A C5A -81.5(2) . . . . ?
C12A Fe1A C4A C5A 174.60(19) . . . . ?
C3A Fe1A C4A C5A -119.3(3) . . . . ?
C14A Fe1A C4A C5A 80.9(2) . . . . ?
C13A Fe1A C4A C5A 128.22(19) . . . . ?
C10A Fe1A C4A C3A 150.1(3) . . . . ?
C1A Fe1A C4A C3A 82.1(2) . . . . ?
C11A Fe1A C4A C3A -1.5(6) . . . . ?
C2A Fe1A C4A C3A 37.8(2) . . . . ?
C5A Fe1A C4A C3A 119.3(3) . . . . ?
C12A Fe1A C4A C3A -66.1(3) . . . . ?
C14A Fe1A C4A C3A -159.7(2) . . . . ?
C13A Fe1A C4A C3A -112.5(2) . . . . ?
C3A C4A C5A C1A -0.9(4) . . . . ?
Fe1A C4A C5A C1A 58.1(2) . . . . ?
C3A C4A C5A Fe1A -59.0(2) . . . . ?
C2A C1A C5A C4A 1.6(3) . . . . ?
C6A C1A C5A C4A -173.4(3) . . . . ?
Fe1A C1A C5A C4A -59.2(2) . . . . ?
C2A C1A C5A Fe1A 60.9(2) . . . . ?
C6A C1A C5A Fe1A -114.2(3) . . . . ?
C10A Fe1A C5A C4A -164.75(19) . . . . ?
C1A Fe1A C5A C4A 120.6(3) . . . . ?
C11A Fe1A C5A C4A 157.5(2) . . . . ?
C2A Fe1A C5A C4A 81.7(2) . . . . ?
C12A Fe1A C5A C4A -37.1(12) . . . . ?
C3A Fe1A C5A C4A 37.6(2) . . . . ?
C14A Fe1A C5A C4A -119.9(2) . . . . ?
C13A Fe1A C5A C4A -80.4(2) . . . . ?
C10A Fe1A C5A C1A 74.6(2) . . . . ?
C11A Fe1A C5A C1A 36.9(3) . . . . ?
C2A Fe1A C5A C1A -38.95(19) . . . . ?
C12A Fe1A C5A C1A -157.7(11) . . . . ?
C3A Fe1A C5A C1A -83.1(2) . . . . ?
C14A Fe1A C5A C1A 119.46(19) . . . . ?
C4A Fe1A C5A C1A -120.6(3) . . . . ?
C13A Fe1A C5A C1A 159.01(19) . . . . ?
C5A C1A C6A C7A 175.4(3) . . . . ?
C2A C1A C6A C7A 1.4(5) . . . . ?
Fe1A C1A C6A C7A 89.2(3) . . . . ?
C5A C1A C6A C8A 48.0(4) . . . . ?
C2A C1A C6A C8A -126.0(3) . . . . ?
Fe1A C1A C6A C8A -38.3(3) . . . . ?
C1A C6A C8A C9A 72.2(4) . . . . ?
C7A C6A C8A C9A -55.5(4) . . . . ?
C6A C8A C9A C15A 173.7(3) . . . . ?
C6A C8A C9A C10A -58.3(4) . . . . ?
C15A C9A C10A C11A -132.1(3) . . . . ?
C8A C9A C10A C11A 100.3(3) . . . . ?
C15A C9A C10A C14A 51.1(4) . . . . ?
C8A C9A C10A C14A -76.6(4) . . . . ?
C15A C9A C10A Fe1A 141.1(2) . . . . ?
C8A C9A C10A Fe1A 13.5(3) . . . . ?
C1A Fe1A C10A C11A -108.42(18) . . . . ?
C2A Fe1A C10A C11A -70.4(2) . . . . ?
C5A Fe1A C10A C11A -148.22(18) . . . . ?
C12A Fe1A C10A C11A 37.18(18) . . . . ?
C3A Fe1A C10A C11A -56.1(4) . . . . ?
C14A Fe1A C10A C11A 117.9(2) . . . . ?
C4A Fe1A C10A C11A -169.5(3) . . . . ?
C13A Fe1A C10A C11A 80.52(18) . . . . ?
C1A Fe1A C10A C14A 133.68(16) . . . . ?
C11A Fe1A C10A C14A -117.9(2) . . . . ?
C2A Fe1A C10A C14A 171.72(16) . . . . ?
C5A Fe1A C10A C14A 93.88(17) . . . . ?
C12A Fe1A C10A C14A -80.73(17) . . . . ?
C3A Fe1A C10A C14A -174.1(3) . . . . ?
C4A Fe1A C10A C14A 72.6(3) . . . . ?
C13A Fe1A C10A C14A -37.38(15) . . . . ?
C1A Fe1A C10A C9A 10.7(2) . . . . ?
C11A Fe1A C10A C9A 119.1(3) . . . . ?
C2A Fe1A C10A C9A 48.7(3) . . . . ?
C5A Fe1A C10A C9A -29.1(3) . . . . ?
C12A Fe1A C10A C9A 156.3(3) . . . . ?
C3A Fe1A C10A C9A 62.9(5) . . . . ?
C14A Fe1A C10A C9A -123.0(3) . . . . ?
C4A Fe1A C10A C9A -50.4(4) . . . . ?
C13A Fe1A C10A C9A -160.4(3) . . . . ?
C14A C10A C11A C12A 2.0(3) . . . . ?
C9A C10A C11A C12A -175.3(3) . . . . ?
Fe1A C10A C11A C12A -59.1(2) . . . . ?
C14A C10A C11A Fe1A 61.12(19) . . . . ?
C9A C10A C11A Fe1A -116.2(3) . . . . ?
C10A Fe1A C11A C12A 120.1(2) . . . . ?
C1A Fe1A C11A C12A -157.89(18) . . . . ?
C2A Fe1A C11A C12A -116.30(19) . . . . ?
C5A Fe1A C11A C12A 177.5(2) . . . . ?
C3A Fe1A C11A C12A -80.8(2) . . . . ?
C14A Fe1A C11A C12A 81.36(18) . . . . ?
C4A Fe1A C11A C12A -79.6(6) . . . . ?
C13A Fe1A C11A C12A 37.56(17) . . . . ?
C1A Fe1A C11A C10A 81.99(19) . . . . ?
C2A Fe1A C11A C10A 123.58(18) . . . . ?
C5A Fe1A C11A C10A 57.4(3) . . . . ?
C12A Fe1A C11A C10A -120.1(2) . . . . ?
C3A Fe1A C11A C10A 159.10(18) . . . . ?
C14A Fe1A C11A C10A -38.76(16) . . . . ?
C4A Fe1A C11A C10A 160.3(5) . . . . ?
C13A Fe1A C11A C10A -82.56(18) . . . . ?
C10A C11A C12A C13A -1.6(3) . . . . ?
Fe1A C11A C12A C13A -59.8(2) . . . . ?
C10A C11A C12A Fe1A 58.3(2) . . . . ?
C10A Fe1A C12A C13A 81.48(18) . . . . ?
C1A Fe1A C12A C13A 157.4(2) . . . . ?
C11A Fe1A C12A C13A 119.1(2) . . . . ?
C2A Fe1A C12A C13A -164.58(17) . . . . ?
C5A Fe1A C12A C13A -48.3(12) . . . . ?
C3A Fe1A C12A C13A -120.53(19) . . . . ?
C14A Fe1A C12A C13A 37.01(16) . . . . ?
C4A Fe1A C12A C13A -81.4(2) . . . . ?
C10A Fe1A C12A C11A -37.62(17) . . . . ?
C1A Fe1A C12A C11A 38.2(3) . . . . ?
C2A Fe1A C12A C11A 76.3(2) . . . . ?
C5A Fe1A C12A C11A -167.4(11) . . . . ?
C3A Fe1A C12A C11A 120.36(19) . . . . ?
C14A Fe1A C12A C11A -82.09(18) . . . . ?
C4A Fe1A C12A C11A 159.53(19) . . . . ?
C13A Fe1A C12A C11A -119.1(2) . . . . ?
C11A C12A C13A C14A 0.5(3) . . . . ?
Fe1A C12A C13A C14A -58.48(19) . . . . ?
C11A C12A C13A Fe1A 59.0(2) . . . . ?
C10A Fe1A C13A C12A -82.53(18) . . . . ?
C1A Fe1A C13A C12A -119.6(5) . . . . ?
C11A Fe1A C13A C12A -37.97(17) . . . . ?
C2A Fe1A C13A C12A 31.4(3) . . . . ?
C5A Fe1A C13A C12A 173.2(2) . . . . ?
C3A Fe1A C13A C12A 80.3(2) . . . . ?
C14A Fe1A C13A C12A -120.6(2) . . . . ?
C4A Fe1A C13A C12A 127.27(19) . . . . ?
C10A Fe1A C13A C14A 38.05(16) . . . . ?
C1A Fe1A C13A C14A 1.0(5) . . . . ?
C11A Fe1A C13A C14A 82.61(17) . . . . ?
C2A Fe1A C13A C14A 152.0(2) . . . . ?
C5A Fe1A C13A C14A -66.2(2) . . . . ?
C12A Fe1A C13A C14A 120.6(2) . . . . ?
C3A Fe1A C13A C14A -159.10(18) . . . . ?
C4A Fe1A C13A C14A -112.15(19) . . . . ?
C12A C13A C14A C10A 0.8(3) . . . . ?
Fe1A C13A C14A C10A -57.50(18) . . . . ?
C12A C13A C14A C20A -163.3(2) . . . . ?
Fe1A C13A C14A C20A 138.4(3) . . . . ?
C12A C13A C14A Fe1A 58.3(2) . . . . ?
C11A C10A C14A C13A -1.7(3) . . . . ?
C9A C10A C14A C13A 175.6(3) . . . . ?
Fe1A C10A C14A C13A 58.75(19) . . . . ?
C11A C10A C14A C20A 161.2(3) . . . . ?
C9A C10A C14A C20A -21.6(5) . . . . ?
Fe1A C10A C14A C20A -138.4(3) . . . . ?
C11A C10A C14A Fe1A -60.46(19) . . . . ?
C9A C10A C14A Fe1A 116.8(3) . . . . ?
C10A Fe1A C14A C13A -119.5(2) . . . . ?
C1A Fe1A C14A C13A -179.69(17) . . . . ?
C11A Fe1A C14A C13A -80.76(17) . . . . ?
C2A Fe1A C14A C13A -140.8(3) . . . . ?
C5A Fe1A C14A C13A 136.40(18) . . . . ?
C12A Fe1A C14A C13A -36.79(17) . . . . ?
C3A Fe1A C14A C13A 54.7(4) . . . . ?
C4A Fe1A C14A C13A 93.5(2) . . . . ?
C1A Fe1A C14A C10A -60.20(19) . . . . ?
C11A Fe1A C14A C10A 38.73(16) . . . . ?
C2A Fe1A C14A C10A -21.3(4) . . . . ?
C5A Fe1A C14A C10A -104.11(18) . . . . ?
C12A Fe1A C14A C10A 82.69(17) . . . . ?
C3A Fe1A C14A C10A 174.2(3) . . . . ?
C4A Fe1A C14A C10A -147.05(18) . . . . ?
C13A Fe1A C14A C10A 119.5(2) . . . . ?
C10A Fe1A C14A C20A 123.6(4) . . . . ?
C1A Fe1A C14A C20A 63.4(3) . . . . ?
C11A Fe1A C14A C20A 162.3(3) . . . . ?
C2A Fe1A C14A C20A 102.2(4) . . . . ?
C5A Fe1A C14A C20A 19.5(4) . . . . ?
C12A Fe1A C14A C20A -153.7(3) . . . . ?
C3A Fe1A C14A C20A -62.3(5) . . . . ?
C4A Fe1A C14A C20A -23.5(4) . . . . ?
C13A Fe1A C14A C20A -116.9(4) . . . . ?
C10A C9A C15A C16A 35.9(4) . . . . ?
C8A C9A C15A C16A 165.7(3) . . . . ?
C10A C9A C15A C19A -153.0(3) . . . . ?
C8A C9A C15A C19A -23.2(4) . . . . ?
C10A C9A C15A Zr1A -57.9(3) . . . . ?
C8A C9A C15A Zr1A 71.9(3) . . . . ?
Cl2A Zr1A C15A C16A 167.38(16) . . . . ?
Cl1A Zr1A C15A C16A 59.7(2) . . . . ?
C20A Zr1A C15A C16A -88.37(18) . . . . ?
C17A Zr1A C15A C16A 36.30(18) . . . . ?
C18A Zr1A C15A C16A 76.8(2) . . . . ?
C19A Zr1A C15A C16A 113.1(3) . . . . ?
C32A Zr1A C15A C16A -57.64(18) . . . . ?
C26A Zr1A C15A C16A -95.4(2) . . . . ?
C27A Zr1A C15A C16A -54.6(2) . . . . ?
C21A Zr1A C15A C16A -109.96(18) . . . . ?
Cl2A Zr1A C15A C19A 54.26(19) . . . . ?
Cl1A Zr1A C15A C19A -53.4(2) . . . . ?
C20A Zr1A C15A C19A 158.5(2) . . . . ?
C17A Zr1A C15A C19A -76.8(2) . . . . ?
C18A Zr1A C15A C19A -36.30(19) . . . . ?
C16A Zr1A C15A C19A -113.1(3) . . . . ?
C32A Zr1A C15A C19A -170.76(19) . . . . ?
C26A Zr1A C15A C19A 151.46(18) . . . . ?
C27A Zr1A C15A C19A -167.67(18) . . . . ?
C21A Zr1A C15A C19A 136.92(18) . . . . ?
Cl2A Zr1A C15A C9A -70.4(2) . . . . ?
Cl1A Zr1A C15A C9A -178.12(18) . . . . ?
C20A Zr1A C15A C9A 33.8(2) . . . . ?
C17A Zr1A C15A C9A 158.5(3) . . . . ?
C18A Zr1A C15A C9A -161.0(3) . . . . ?
C19A Zr1A C15A C9A -124.7(3) . . . . ?
C16A Zr1A C15A C9A 122.2(3) . . . . ?
C32A Zr1A C15A C9A 64.5(2) . . . . ?
C26A Zr1A C15A C9A 26.8(3) . . . . ?
C27A Zr1A C15A C9A 67.6(3) . . . . ?
C21A Zr1A C15A C9A 12.2(2) . . . . ?
C19A C15A C16A C17A 1.8(3) . . . . ?
C9A C15A C16A C17A 174.5(3) . . . . ?
Zr1A C15A C16A C17A -64.9(2) . . . . ?
C19A C15A C16A Zr1A 66.7(2) . . . . ?
C9A C15A C16A Zr1A -120.6(3) . . . . ?
Cl2A Zr1A C16A C17A 100.0(2) . . . . ?
Cl1A Zr1A C16A C17A -22.5(2) . . . . ?
C20A Zr1A C16A C17A -157.7(2) . . . . ?
C18A Zr1A C16A C17A 37.4(2) . . . . ?
C19A Zr1A C16A C17A 77.9(2) . . . . ?
C15A Zr1A C16A C17A 116.4(3) . . . . ?
C32A Zr1A C16A C17A -124.0(2) . . . . ?
C26A Zr1A C16A C17A -128.8(2) . . . . ?
C27A Zr1A C16A C17A -106.7(2) . . . . ?
C21A Zr1A C16A C17A -162.00(19) . . . . ?
Cl2A Zr1A C16A C15A -16.4(2) . . . . ?
Cl1A Zr1A C16A C15A -138.84(15) . . . . ?
C20A Zr1A C16A C15A 85.98(17) . . . . ?
C17A Zr1A C16A C15A -116.4(3) . . . . ?
C18A Zr1A C16A C15A -78.98(19) . . . . ?
C19A Zr1A C16A C15A -38.43(17) . . . . ?
C32A Zr1A C16A C15A 119.65(18) . . . . ?
C26A Zr1A C16A C15A 114.84(18) . . . . ?
C27A Zr1A C16A C15A 136.89(17) . . . . ?
C21A Zr1A C16A C15A 81.64(18) . . . . ?
C15A C16A C17A C18A -1.3(3) . . . . ?
Zr1A C16A C17A C18A -66.4(2) . . . . ?
C15A C16A C17A Zr1A 65.1(2) . . . . ?
Cl2A Zr1A C17A C16A -107.25(19) . . . . ?
Cl1A Zr1A C17A C16A 159.5(2) . . . . ?
C20A Zr1A C17A C16A 23.7(2) . . . . ?
C18A Zr1A C17A C16A -114.8(3) . . . . ?
C19A Zr1A C17A C16A -77.7(2) . . . . ?
C15A Zr1A C17A C16A -36.57(18) . . . . ?
C32A Zr1A C17A C16A 53.9(2) . . . . ?
C26A Zr1A C17A C16A 83.3(2) . . . . ?
C27A Zr1A C17A C16A 83.0(2) . . . . ?
C21A Zr1A C17A C16A 28.7(3) . . . . ?
Cl2A Zr1A C17A C18A 7.6(2) . . . . ?
Cl1A Zr1A C17A C18A -85.67(19) . . . . ?
C20A Zr1A C17A C18A 138.54(19) . . . . ?
C19A Zr1A C17A C18A 37.16(19) . . . . ?
C15A Zr1A C17A C18A 78.3(2) . . . . ?
C16A Zr1A C17A C18A 114.8(3) . . . . ?
C32A Zr1A C17A C18A 168.7(2) . . . . ?
C26A Zr1A C17A C18A -161.86(18) . . . . ?
C27A Zr1A C17A C18A -162.14(19) . . . . ?
C21A Zr1A C17A C18A 143.5(2) . . . . ?
C16A C17A C18A C19A 0.2(4) . . . . ?
Zr1A C17A C18A C19A -66.6(2) . . . . ?
C16A C17A C18A Zr1A 66.9(2) . . . . ?
Cl2A Zr1A C18A C19A -59.3(2) . . . . ?
Cl1A Zr1A C18A C19A -154.9(2) . . . . ?
C20A Zr1A C18A C19A 57.1(3) . . . . ?
C17A Zr1A C18A C19A 114.7(3) . . . . ?
C15A Zr1A C18A C19A 36.94(18) . . . . ?
C16A Zr1A C18A C19A 77.6(2) . . . . ?
C32A Zr1A C18A C19A 100.5(2) . . . . ?
C26A Zr1A C18A C19A -171.9(5) . . . . ?
C27A Zr1A C18A C19A 141.74(19) . . . . ?
C21A Zr1A C18A C19A 18.1(4) . . . . ?
Cl2A Zr1A C18A C17A -173.99(19) . . . . ?
Cl1A Zr1A C18A C17A 90.3(2) . . . . ?
C20A Zr1A C18A C17A -57.6(3) . . . . ?
C19A Zr1A C18A C17A -114.7(3) . . . . ?
C15A Zr1A C18A C17A -77.8(2) . . . . ?
C16A Zr1A C18A C17A -37.12(19) . . . . ?
C32A Zr1A C18A C17A -14.2(3) . . . . ?
C26A Zr1A C18A C17A 73.4(6) . . . . ?
C27A Zr1A C18A C17A 27.0(3) . . . . ?
C21A Zr1A C18A C17A -96.6(3) . . . . ?
C17A C18A C19A C15A 0.9(4) . . . . ?
Zr1A C18A C19A C15A -65.4(2) . . . . ?
C17A C18A C19A Zr1A 66.2(2) . . . . ?
C16A C15A C19A C18A -1.6(3) . . . . ?
C9A C15A C19A C18A -174.1(3) . . . . ?
Zr1A C15A C19A C18A 65.3(2) . . . . ?
C16A C15A C19A Zr1A -66.92(19) . . . . ?
C9A C15A C19A Zr1A 120.6(3) . . . . ?
Cl2A Zr1A C19A C18A 119.1(2) . . . . ?
Cl1A Zr1A C19A C18A 26.9(2) . . . . ?
C20A Zr1A C19A C18A -138.9(2) . . . . ?
C17A Zr1A C19A C18A -37.4(2) . . . . ?
C15A Zr1A C19A C18A -116.1(3) . . . . ?
C16A Zr1A C19A C18A -78.0(2) . . . . ?
C32A Zr1A C19A C18A -104.7(2) . . . . ?
C26A Zr1A C19A C18A 175.6(2) . . . . ?
C27A Zr1A C19A C18A -89.7(3) . . . . ?
C21A Zr1A C19A C18A -172.05(18) . . . . ?
Cl2A Zr1A C19A C15A -124.85(18) . . . . ?
Cl1A Zr1A C19A C15A 143.04(16) . . . . ?
C20A Zr1A C19A C15A -22.8(2) . . . . ?
C17A Zr1A C19A C15A 78.6(2) . . . . ?
C18A Zr1A C19A C15A 116.1(3) . . . . ?
C16A Zr1A C19A C15A 38.06(18) . . . . ?
C32A Zr1A C19A C15A 11.4(2) . . . . ?
C26A Zr1A C19A C15A -68.3(3) . . . . ?
C27A Zr1A C19A C15A 26.4(4) . . . . ?
C21A Zr1A C19A C15A -56.0(2) . . . . ?
C13A C14A C20A C21A -90.2(4) . . . . ?
C10A C14A C20A C21A 109.2(4) . . . . ?
Fe1A C14A C20A C21A 7.5(5) . . . . ?
C13A C14A C20A C32A 65.3(4) . . . . ?
C10A C14A C20A C32A -95.3(3) . . . . ?
Fe1A C14A C20A C32A 163.0(2) . . . . ?
C13A C14A C20A Zr1A 159.8(2) . . . . ?
C10A C14A C20A Zr1A -0.8(4) . . . . ?
Fe1A C14A C20A Zr1A -102.5(3) . . . . ?
Cl2A Zr1A C20A C21A -43.66(16) . . . . ?
Cl1A Zr1A C20A C21A 71.76(18) . . . . ?
C17A Zr1A C20A C21A 174.61(16) . . . . ?
C18A Zr1A C20A C21A -155.93(17) . . . . ?
C19A Zr1A C20A C21A -126.88(17) . . . . ?
C15A Zr1A C20A C21A -139.30(17) . . . . ?
C16A Zr1A C20A C21A -172.68(17) . . . . ?
C32A Zr1A C20A C21A 108.9(2) . . . . ?
C26A Zr1A C20A C21A 34.60(15) . . . . ?
C27A Zr1A C20A C21A 74.32(16) . . . . ?
Cl2A Zr1A C20A C32A -152.59(14) . . . . ?
Cl1A Zr1A C20A C32A -37.18(19) . . . . ?
C17A Zr1A C20A C32A 65.67(18) . . . . ?
C18A Zr1A C20A C32A 95.1(2) . . . . ?
C19A Zr1A C20A C32A 124.18(17) . . . . ?
C15A Zr1A C20A C32A 111.76(17) . . . . ?
C16A Zr1A C20A C32A 78.38(17) . . . . ?
C26A Zr1A C20A C32A -74.34(17) . . . . ?
C27A Zr1A C20A C32A -34.62(15) . . . . ?
C21A Zr1A C20A C32A -108.9(2) . . . . ?
Cl2A Zr1A C20A C14A 91.6(2) . . . . ?
Cl1A Zr1A C20A C14A -152.98(18) . . . . ?
C17A Zr1A C20A C14A -50.1(2) . . . . ?
C18A Zr1A C20A C14A -20.7(3) . . . . ?
C19A Zr1A C20A C14A 8.4(2) . . . . ?
C15A Zr1A C20A C14A -4.0(2) . . . . ?
C16A Zr1A C20A C14A -37.4(2) . . . . ?
C32A Zr1A C20A C14A -115.8(3) . . . . ?
C26A Zr1A C20A C14A 169.9(3) . . . . ?
C27A Zr1A C20A C14A -150.4(3) . . . . ?
C21A Zr1A C20A C14A 135.3(3) . . . . ?
C32A C20A C21A C22A -170.3(3) . . . . ?
C14A C20A C21A C22A -12.6(5) . . . . ?
Zr1A C20A C21A C22A 116.4(3) . . . . ?
C32A C20A C21A C26A 10.7(3) . . . . ?
C14A C20A C21A C26A 168.4(3) . . . . ?
Zr1A C20A C21A C26A -62.62(19) . . . . ?
C32A C20A C21A Zr1A 73.33(18) . . . . ?
C14A C20A C21A Zr1A -129.0(3) . . . . ?
Cl2A Zr1A C21A C22A 9.5(2) . . . . ?
Cl1A Zr1A C21A C22A 101.7(2) . . . . ?
C20A Zr1A C21A C22A -128.1(3) . . . . ?
C17A Zr1A C21A C22A -136.7(2) . . . . ?
C18A Zr1A C21A C22A -70.5(4) . . . . ?
C19A Zr1A C21A C22A -58.3(3) . . . . ?
C15A Zr1A C21A C22A -86.4(2) . . . . ?
C16A Zr1A C21A C22A -120.2(2) . . . . ?
C32A Zr1A C21A C22A -168.8(3) . . . . ?
C26A Zr1A C21A C22A 113.3(3) . . . . ?
C27A Zr1A C21A C22A 150.8(3) . . . . ?
Cl2A Zr1A C21A C26A -103.79(16) . . . . ?
Cl1A Zr1A C21A C26A -11.52(18) . . . . ?
C20A Zr1A C21A C26A 118.6(2) . . . . ?
C17A Zr1A C21A C26A 110.1(2) . . . . ?
C18A Zr1A C21A C26A 176.3(3) . . . . ?
C19A Zr1A C21A C26A -171.55(16) . . . . ?
C15A Zr1A C21A C26A 160.38(16) . . . . ?
C16A Zr1A C21A C26A 126.50(16) . . . . ?
C32A Zr1A C21A C26A 77.93(17) . . . . ?
C27A Zr1A C21A C26A 37.55(15) . . . . ?
Cl2A Zr1A C21A C20A 137.59(16) . . . . ?
Cl1A Zr1A C21A C20A -130.13(14) . . . . ?
C17A Zr1A C21A C20A -8.5(3) . . . . ?
C18A Zr1A C21A C20A 57.6(4) . . . . ?
C19A Zr1A C21A C20A 69.84(19) . . . . ?
C15A Zr1A C21A C20A 41.76(17) . . . . ?
C16A Zr1A C21A C20A 7.89(19) . . . . ?
C32A Zr1A C21A C20A -40.68(15) . . . . ?
C26A Zr1A C21A C20A -118.6(2) . . . . ?
C27A Zr1A C21A C20A -81.06(17) . . . . ?
C26A C21A C22A C23A 2.4(4) . . . . ?
C20A C21A C22A C23A -176.6(3) . . . . ?
Zr1A C21A C22A C23A -86.0(3) . . . . ?
C21A C22A C23A C24A 0.0(5) . . . . ?
C22A C23A C24A C25A -1.5(5) . . . . ?
C23A C24A C25A C26A 0.5(5) . . . . ?
C24A C25A C26A C21A 1.9(4) . . . . ?
C24A C25A C26A C27A -173.7(3) . . . . ?
C24A C25A C26A Zr1A 91.4(3) . . . . ?
C22A C21A C26A C25A -3.4(4) . . . . ?
C20A C21A C26A C25A 175.8(3) . . . . ?
Zr1A C21A C26A C25A 116.6(3) . . . . ?
C22A C21A C26A C27A 173.2(2) . . . . ?
C20A C21A C26A C27A -7.7(3) . . . . ?
Zr1A C21A C26A C27A -66.86(19) . . . . ?
C22A C21A C26A Zr1A -120.0(2) . . . . ?
C20A C21A C26A Zr1A 59.20(19) . . . . ?
Cl2A Zr1A C26A C25A -43.6(2) . . . . ?
Cl1A Zr1A C26A C25A 52.7(2) . . . . ?
C20A Zr1A C26A C25A -152.8(3) . . . . ?
C17A Zr1A C26A C25A 128.1(2) . . . . ?
C18A Zr1A C26A C25A 69.6(6) . . . . ?
C19A Zr1A C26A C25A -98.4(3) . . . . ?
C15A Zr1A C26A C25A -144.3(2) . . . . ?
C16A Zr1A C26A C25A 171.7(2) . . . . ?
C32A Zr1A C26A C25A 165.8(3) . . . . ?
C27A Zr1A C26A C25A 128.6(3) . . . . ?
C21A Zr1A C26A C25A -117.1(3) . . . . ?
Cl2A Zr1A C26A C21A 73.52(15) . . . . ?
Cl1A Zr1A C26A C21A 169.82(16) . . . . ?
C20A Zr1A C26A C21A -35.67(15) . . . . ?
C17A Zr1A C26A C21A -114.8(2) . . . . ?
C18A Zr1A C26A C21A -173.3(5) . . . . ?
C19A Zr1A C26A C21A 18.7(3) . . . . ?
C15A Zr1A C26A C21A -27.2(2) . . . . ?
C16A Zr1A C26A C21A -71.24(19) . . . . ?
C32A Zr1A C26A C21A -77.08(17) . . . . ?
C27A Zr1A C26A C21A -114.3(2) . . . . ?
Cl2A Zr1A C26A C27A -172.15(16) . . . . ?
Cl1A Zr1A C26A C27A -75.85(16) . . . . ?
C20A Zr1A C26A C27A 78.65(17) . . . . ?
C17A Zr1A C26A C27A -0.5(2) . . . . ?
C18A Zr1A C26A C27A -59.0(6) . . . . ?
C19A Zr1A C26A C27A 133.0(3) . . . . ?
C15A Zr1A C26A C27A 87.14(19) . . . . ?
C16A Zr1A C26A C27A 43.1(2) . . . . ?
C32A Zr1A C26A C27A 37.24(16) . . . . ?
C21A Zr1A C26A C27A 114.3(2) . . . . ?
C25A C26A C27A C28A 2.5(6) . . . . ?
C21A C26A C27A C28A -173.5(3) . . . . ?
Zr1A C26A C27A C28A 119.1(3) . . . . ?
C25A C26A C27A C32A 177.5(3) . . . . ?
C21A C26A C27A C32A 1.4(3) . . . . ?
Zr1A C26A C27A C32A -65.93(19) . . . . ?
C25A C26A C27A Zr1A -116.6(3) . . . . ?
C21A C26A C27A Zr1A 67.34(19) . . . . ?
Cl2A Zr1A C27A C28A -120.6(2) . . . . ?
Cl1A Zr1A C27A C28A -29.7(2) . . . . ?
C20A Zr1A C27A C28A 152.2(3) . . . . ?
C17A Zr1A C27A C28A 49.9(3) . . . . ?
C18A Zr1A C27A C28A 34.6(3) . . . . ?
C19A Zr1A C27A C28A 93.0(3) . . . . ?
C15A Zr1A C27A C28A 110.3(2) . . . . ?
C16A Zr1A C27A C28A 83.2(3) . . . . ?
C32A Zr1A C27A C28A 116.1(3) . . . . ?
C26A Zr1A C27A C28A -129.8(3) . . . . ?
C21A Zr1A C27A C28A -166.9(3) . . . . ?
Cl2A Zr1A C27A C32A 123.28(15) . . . . ?
Cl1A Zr1A C27A C32A -145.78(16) . . . . ?
C20A Zr1A C27A C32A 36.07(16) . . . . ?
C17A Zr1A C27A C32A -66.25(18) . . . . ?
C18A Zr1A C27A C32A -81.5(2) . . . . ?
C19A Zr1A C27A C32A -23.2(3) . . . . ?
C15A Zr1A C27A C32A -5.8(2) . . . . ?
C16A Zr1A C27A C32A -32.86(18) . . . . ?
C26A Zr1A C27A C32A 114.1(2) . . . . ?
C21A Zr1A C27A C32A 76.96(17) . . . . ?
Cl2A Zr1A C27A C26A 9.21(18) . . . . ?
Cl1A Zr1A C27A C26A 100.15(16) . . . . ?
C20A Zr1A C27A C26A -78.00(17) . . . . ?
C17A Zr1A C27A C26A 179.68(16) . . . . ?
C18A Zr1A C27A C26A 164.45(17) . . . . ?
C19A Zr1A C27A C26A -137.2(3) . . . . ?
C15A Zr1A C27A C26A -119.90(17) . . . . ?
C16A Zr1A C27A C26A -146.93(16) . . . . ?
C32A Zr1A C27A C26A -114.1(2) . . . . ?
C21A Zr1A C27A C26A -37.11(15) . . . . ?
C32A C27A C28A C29A -3.4(5) . . . . ?
C26A C27A C28A C29A 171.0(3) . . . . ?
Zr1A C27A C28A C29A -91.8(3) . . . . ?
C27A C28A C29A C30A 2.0(5) . . . . ?
C28A C29A C30A C31A 0.3(5) . . . . ?
C29A C30A C31A C32A -1.3(5) . . . . ?
C28A C27A C32A C31A 2.4(4) . . . . ?
C26A C27A C32A C31A -173.2(3) . . . . ?
Zr1A C27A C32A C31A 120.3(3) . . . . ?
C28A C27A C32A C20A -179.0(3) . . . . ?
C26A C27A C32A C20A 5.4(3) . . . . ?
Zr1A C27A C32A C20A -61.1(2) . . . . ?
C28A C27A C32A Zr1A -117.9(3) . . . . ?
C26A C27A C32A Zr1A 66.50(19) . . . . ?
C30A C31A C32A C27A 0.0(4) . . . . ?
C30A C31A C32A C20A -178.3(3) . . . . ?
C30A C31A C32A Zr1A 90.7(3) . . . . ?
C21A C20A C32A C27A -9.9(3) . . . . ?
C14A C20A C32A C27A -171.5(2) . . . . ?
Zr1A C20A C32A C27A 64.6(2) . . . . ?
C21A C20A C32A C31A 168.5(3) . . . . ?
C14A C20A C32A C31A 6.9(5) . . . . ?
Zr1A C20A C32A C31A -116.9(3) . . . . ?
C21A C20A C32A Zr1A -74.59(18) . . . . ?
C14A C20A C32A Zr1A 123.9(2) . . . . ?
Cl2A Zr1A C32A C27A -80.44(18) . . . . ?
Cl1A Zr1A C32A C27A 35.12(17) . . . . ?
C20A Zr1A C32A C27A -118.3(2) . . . . ?
C17A Zr1A C32A C27A 120.28(17) . . . . ?
C18A Zr1A C32A C27A 127.97(18) . . . . ?
C19A Zr1A C32A C27A 168.99(16) . . . . ?
C15A Zr1A C32A C27A 175.23(17) . . . . ?
C16A Zr1A C32A C27A 147.00(18) . . . . ?
C26A Zr1A C32A C27A -37.68(15) . . . . ?
C21A Zr1A C32A C27A -78.09(17) . . . . ?
Cl2A Zr1A C32A C31A 164.4(2) . . . . ?
Cl1A Zr1A C32A C31A -80.1(2) . . . . ?
C20A Zr1A C32A C31A 126.5(3) . . . . ?
C17A Zr1A C32A C31A 5.1(3) . . . . ?
C18A Zr1A C32A C31A 12.8(3) . . . . ?
C19A Zr1A C32A C31A 53.8(3) . . . . ?
C15A Zr1A C32A C31A 60.0(3) . . . . ?
C16A Zr1A C32A C31A 31.8(2) . . . . ?
C26A Zr1A C32A C31A -152.9(3) . . . . ?
C27A Zr1A C32A C31A -115.2(3) . . . . ?
C21A Zr1A C32A C31A 166.7(3) . . . . ?
Cl2A Zr1A C32A C20A 37.88(19) . . . . ?
Cl1A Zr1A C32A C20A 153.44(14) . . . . ?
C17A Zr1A C32A C20A -121.40(17) . . . . ?
C18A Zr1A C32A C20A -113.71(18) . . . . ?
C19A Zr1A C32A C20A -72.69(19) . . . . ?
C15A Zr1A C32A C20A -66.44(16) . . . . ?
C16A Zr1A C32A C20A -94.68(17) . . . . ?
C26A Zr1A C32A C20A 80.64(17) . . . . ?
C27A Zr1A C32A C20A 118.3(2) . . . . ?
C21A Zr1A C32A C20A 40.23(15) . . . . ?
C10B Fe1B C1B C5B -117.18(18) . . . . ?
C11B Fe1B C1B C5B -158.92(18) . . . . ?
C2B Fe1B C1B C5B 116.8(3) . . . . ?
C3B Fe1B C1B C5B 79.47(19) . . . . ?
C12B Fe1B C1B C5B 175.8(2) . . . . ?
C14B Fe1B C1B C5B -82.7(2) . . . . ?
C4B Fe1B C1B C5B 36.41(18) . . . . ?
C13B Fe1B C1B C5B -89.6(5) . . . . ?
C10B Fe1B C1B C2B 126.01(18) . . . . ?
C11B Fe1B C1B C2B 84.26(19) . . . . ?
C5B Fe1B C1B C2B -116.8(3) . . . . ?
C3B Fe1B C1B C2B -37.35(19) . . . . ?
C12B Fe1B C1B C2B 59.0(3) . . . . ?
C14B Fe1B C1B C2B 160.50(17) . . . . ?
C4B Fe1B C1B C2B -80.41(19) . . . . ?
C13B Fe1B C1B C2B 153.5(4) . . . . ?
C10B Fe1B C1B C6B 1.8(3) . . . . ?
C11B Fe1B C1B C6B -40.0(3) . . . . ?
C2B Fe1B C1B C6B -124.3(3) . . . . ?
C5B Fe1B C1B C6B 118.9(3) . . . . ?
C3B Fe1B C1B C6B -161.6(3) . . . . ?
C12B Fe1B C1B C6B -65.2(3) . . . . ?
C14B Fe1B C1B C6B 36.2(3) . . . . ?
C4B Fe1B C1B C6B 155.3(3) . . . . ?
C13B Fe1B C1B C6B 29.3(6) . . . . ?
C5B C1B C2B C3B -2.1(3) . . . . ?
C6B C1B C2B C3B 175.0(3) . . . . ?
Fe1B C1B C2B C3B 59.4(2) . . . . ?
C5B C1B C2B Fe1B -61.47(19) . . . . ?
C6B C1B C2B Fe1B 115.6(3) . . . . ?
C10B Fe1B C2B C3B 173.10(18) . . . . ?
C1B Fe1B C2B C3B -119.9(3) . . . . ?
C11B Fe1B C2B C3B 134.2(2) . . . . ?
C5B Fe1B C2B C3B -80.7(2) . . . . ?
C12B Fe1B C2B C3B 94.1(2) . . . . ?
C14B Fe1B C2B C3B -174.3(3) . . . . ?
C4B Fe1B C2B C3B -37.23(19) . . . . ?
C13B Fe1B C2B C3B 73.0(3) . . . . ?
C10B Fe1B C2B C1B -67.0(2) . . . . ?
C11B Fe1B C2B C1B -105.94(19) . . . . ?
C5B Fe1B C2B C1B 39.17(18) . . . . ?
C3B Fe1B C2B C1B 119.9(3) . . . . ?
C12B Fe1B C2B C1B -145.97(18) . . . . ?
C14B Fe1B C2B C1B -54.4(4) . . . . ?
C4B Fe1B C2B C1B 82.66(19) . . . . ?
C13B Fe1B C2B C1B -167.1(2) . . . . ?
C1B C2B C3B C4B 1.4(3) . . . . ?
Fe1B C2B C3B C4B 59.8(2) . . . . ?
C1B C2B C3B Fe1B -58.4(2) . . . . ?
C10B Fe1B C3B C4B -137.0(3) . . . . ?
C1B Fe1B C3B C4B -81.6(2) . . . . ?
C11B Fe1B C3B C4B -179.12(19) . . . . ?
C2B Fe1B C3B C4B -119.4(3) . . . . ?
C5B Fe1B C3B C4B -37.33(19) . . . . ?
C12B Fe1B C3B C4B 137.7(2) . . . . ?
C14B Fe1B C3B C4B 55.4(4) . . . . ?
C13B Fe1B C3B C4B 95.2(2) . . . . ?
C10B Fe1B C3B C2B -17.7(5) . . . . ?
C1B Fe1B C3B C2B 37.75(18) . . . . ?
C11B Fe1B C3B C2B -59.8(2) . . . . ?
C5B Fe1B C3B C2B 82.0(2) . . . . ?
C12B Fe1B C3B C2B -102.9(2) . . . . ?
C14B Fe1B C3B C2B 174.7(3) . . . . ?
C4B Fe1B C3B C2B 119.4(3) . . . . ?
C13B Fe1B C3B C2B -145.47(18) . . . . ?
C2B C3B C4B C5B -0.2(3) . . . . ?
Fe1B C3B C4B C5B 58.5(2) . . . . ?
C2B C3B C4B Fe1B -58.6(2) . . . . ?
C10B Fe1B C4B C3B 150.4(2) . . . . ?
C1B Fe1B C4B C3B 82.5(2) . . . . ?
C11B Fe1B C4B C3B 2.8(6) . . . . ?
C2B Fe1B C4B C3B 37.9(2) . . . . ?
C5B Fe1B C4B C3B 119.7(3) . . . . ?
C12B Fe1B C4B C3B -63.8(3) . . . . ?
C14B Fe1B C4B C3B -158.32(19) . . . . ?
C13B Fe1B C4B C3B -110.6(2) . . . . ?
C10B Fe1B C4B C5B 30.7(3) . . . . ?
C1B Fe1B C4B C5B -37.16(18) . . . . ?
C11B Fe1B C4B C5B -116.9(5) . . . . ?
C2B Fe1B C4B C5B -81.73(19) . . . . ?
C3B Fe1B C4B C5B -119.7(3) . . . . ?
C12B Fe1B C4B C5B 176.49(18) . . . . ?
C14B Fe1B C4B C5B 82.0(2) . . . . ?
C13B Fe1B C4B C5B 129.77(18) . . . . ?
C3B C4B C5B C1B -1.1(3) . . . . ?
Fe1B C4B C5B C1B 57.5(2) . . . . ?
C3B C4B C5B Fe1B -58.6(2) . . . . ?
C2B C1B C5B C4B 2.0(3) . . . . ?
C6B C1B C5B C4B -175.3(3) . . . . ?
Fe1B C1B C5B C4B -59.0(2) . . . . ?
C2B C1B C5B Fe1B 60.96(19) . . . . ?
C6B C1B C5B Fe1B -116.3(3) . . . . ?
C10B Fe1B C5B C4B -164.58(18) . . . . ?
C1B Fe1B C5B C4B 120.9(3) . . . . ?
C11B Fe1B C5B C4B 156.9(2) . . . . ?
C2B Fe1B C5B C4B 81.5(2) . . . . ?
C3B Fe1B C5B C4B 37.23(19) . . . . ?
C12B Fe1B C5B C4B -29.3(15) . . . . ?
C14B Fe1B C5B C4B -119.59(18) . . . . ?
C13B Fe1B C5B C4B -80.1(2) . . . . ?
C10B Fe1B C5B C1B 74.51(19) . . . . ?
C11B Fe1B C5B C1B 36.0(3) . . . . ?
C2B Fe1B C5B C1B -39.41(18) . . . . ?
C3B Fe1B C5B C1B -83.68(19) . . . . ?
C12B Fe1B C5B C1B -150.2(13) . . . . ?
C14B Fe1B C5B C1B 119.51(17) . . . . ?
C4B Fe1B C5B C1B -120.9(3) . . . . ?
C13B Fe1B C5B C1B 158.99(18) . . . . ?
C5B C1B C6B C7B 178.4(3) . . . . ?
C2B C1B C6B C7B 1.8(4) . . . . ?
Fe1B C1B C6B C7B 91.0(3) . . . . ?
C5B C1B C6B C8B 50.0(4) . . . . ?
C2B C1B C6B C8B -126.6(3) . . . . ?
Fe1B C1B C6B C8B -37.4(3) . . . . ?
C1B C6B C8B C9B 70.1(3) . . . . ?
C7B C6B C8B C9B -58.5(4) . . . . ?
C6B C8B C9B C15B 175.4(3) . . . . ?
C6B C8B C9B C10B -56.6(4) . . . . ?
C15B C9B C10B C11B -134.6(3) . . . . ?
C8B C9B C10B C11B 98.1(3) . . . . ?
C15B C9B C10B C14B 48.6(4) . . . . ?
C8B C9B C10B C14B -78.8(4) . . . . ?
C15B C9B C10B Fe1B 139.3(2) . . . . ?
C8B C9B C10B Fe1B 11.9(3) . . . . ?
C1B Fe1B C10B C11B -107.00(18) . . . . ?
C2B Fe1B C10B C11B -69.0(2) . . . . ?
C5B Fe1B C10B C11B -146.86(18) . . . . ?
C3B Fe1B C10B C11B -55.8(4) . . . . ?
C12B Fe1B C10B C11B 36.93(18) . . . . ?
C14B Fe1B C10B C11B 117.4(2) . . . . ?
C4B Fe1B C10B C11B -168.1(2) . . . . ?
C13B Fe1B C10B C11B 79.97(18) . . . . ?
C1B Fe1B C10B C14B 135.65(17) . . . . ?
C11B Fe1B C10B C14B -117.4(2) . . . . ?
C2B Fe1B C10B C14B 173.62(16) . . . . ?
C5B Fe1B C10B C14B 95.79(18) . . . . ?
C3B Fe1B C10B C14B -173.2(3) . . . . ?
C12B Fe1B C10B C14B -80.42(18) . . . . ?
C4B Fe1B C10B C14B 74.6(3) . . . . ?
C13B Fe1B C10B C14B -37.38(16) . . . . ?
C1B Fe1B C10B C9B 11.5(2) . . . . ?
C11B Fe1B C10B C9B 118.5(3) . . . . ?
C2B Fe1B C10B C9B 49.5(3) . . . . ?
C5B Fe1B C10B C9B -28.3(3) . . . . ?
C3B Fe1B C10B C9B 62.7(5) . . . . ?
C12B Fe1B C10B C9B 155.5(3) . . . . ?
C14B Fe1B C10B C9B -124.1(3) . . . . ?
C4B Fe1B C10B C9B -49.5(4) . . . . ?
C13B Fe1B C10B C9B -161.5(3) . . . . ?
C14B C10B C11B C12B 1.9(3) . . . . ?
C9B C10B C11B C12B -175.6(3) . . . . ?
Fe1B C10B C11B C12B -59.7(2) . . . . ?
C14B C10B C11B Fe1B 61.54(18) . . . . ?
C9B C10B C11B Fe1B -115.9(3) . . . . ?
C10B Fe1B C11B C12B 120.3(2) . . . . ?
C1B Fe1B C11B C12B -156.90(18) . . . . ?
C2B Fe1B C11B C12B -115.08(19) . . . . ?
C5B Fe1B C11B C12B 179.2(2) . . . . ?
C3B Fe1B C11B C12B -80.1(2) . . . . ?
C14B Fe1B C11B C12B 81.27(19) . . . . ?
C4B Fe1B C11B C12B -82.3(5) . . . . ?
C13B Fe1B C11B C12B 37.43(17) . . . . ?
C1B Fe1B C11B C10B 82.83(18) . . . . ?
C2B Fe1B C11B C10B 124.65(18) . . . . ?
C5B Fe1B C11B C10B 58.9(3) . . . . ?
C3B Fe1B C11B C10B 159.66(18) . . . . ?
C12B Fe1B C11B C10B -120.3(2) . . . . ?
C14B Fe1B C11B C10B -39.00(16) . . . . ?
C4B Fe1B C11B C10B 157.5(5) . . . . ?
C13B Fe1B C11B C10B -82.84(18) . . . . ?
C10B C11B C12B C13B -1.4(3) . . . . ?
Fe1B C11B C12B C13B -59.8(2) . . . . ?
C10B C11B C12B Fe1B 58.45(19) . . . . ?
C10B Fe1B C12B C13B 81.38(18) . . . . ?
C1B Fe1B C12B C13B 157.71(19) . . . . ?
C11B Fe1B C12B C13B 119.1(3) . . . . ?
C2B Fe1B C12B C13B -164.17(17) . . . . ?
C5B Fe1B C12B C13B -55.3(14) . . . . ?
C3B Fe1B C12B C13B -120.09(19) . . . . ?
C14B Fe1B C12B C13B 36.93(17) . . . . ?
C4B Fe1B C12B C13B -82.1(2) . . . . ?
C10B Fe1B C12B C11B -37.72(17) . . . . ?
C1B Fe1B C12B C11B 38.6(3) . . . . ?
C2B Fe1B C12B C11B 76.7(2) . . . . ?
C5B Fe1B C12B C11B -174.4(13) . . . . ?
C3B Fe1B C12B C11B 120.81(19) . . . . ?
C14B Fe1B C12B C11B -82.17(18) . . . . ?
C4B Fe1B C12B C11B 158.85(19) . . . . ?
C13B Fe1B C12B C11B -119.1(3) . . . . ?
C11B C12B C13B C14B 0.4(3) . . . . ?
Fe1B C12B C13B C14B -58.18(19) . . . . ?
C11B C12B C13B Fe1B 58.5(2) . . . . ?
C10B Fe1B C13B C12B -82.76(19) . . . . ?
C1B Fe1B C13B C12B -112.1(5) . . . . ?
C11B Fe1B C13B C12B -37.92(18) . . . . ?
C2B Fe1B C13B C12B 30.8(3) . . . . ?
C5B Fe1B C13B C12B 173.93(19) . . . . ?
C3B Fe1B C13B C12B 80.3(2) . . . . ?
C14B Fe1B C13B C12B -120.8(2) . . . . ?
C4B Fe1B C13B C12B 127.38(19) . . . . ?
C10B Fe1B C13B C14B 38.05(16) . . . . ?
C1B Fe1B C13B C14B 8.7(6) . . . . ?
C11B Fe1B C13B C14B 82.89(17) . . . . ?
C2B Fe1B C13B C14B 151.6(2) . . . . ?
C5B Fe1B C13B C14B -65.3(2) . . . . ?
C3B Fe1B C13B C14B -158.88(17) . . . . ?
C12B Fe1B C13B C14B 120.8(2) . . . . ?
C4B Fe1B C13B C14B -111.81(18) . . . . ?
C12B C13B C14B C10B 0.8(3) . . . . ?
Fe1B C13B C14B C10B -57.37(18) . . . . ?
C12B C13B C14B C20B -165.8(2) . . . . ?
Fe1B C13B C14B C20B 136.0(2) . . . . ?
C12B C13B C14B Fe1B 58.2(2) . . . . ?
C11B C10B C14B C13B -1.6(3) . . . . ?
C9B C10B C14B C13B 175.7(3) . . . . ?
Fe1B C10B C14B C13B 58.92(18) . . . . ?
C11B C10B C14B C20B 163.8(3) . . . . ?
C9B C10B C14B C20B -18.9(5) . . . . ?
Fe1B C10B C14B C20B -135.7(3) . . . . ?
C11B C10B C14B Fe1B -60.53(18) . . . . ?
C9B C10B C14B Fe1B 116.8(3) . . . . ?
C10B Fe1B C14B C13B -119.5(2) . . . . ?
C1B Fe1B C14B C13B -177.38(17) . . . . ?
C11B Fe1B C14B C13B -80.30(18) . . . . ?
C2B Fe1B C14B C13B -136.2(3) . . . . ?
C5B Fe1B C14B C13B 138.08(17) . . . . ?
C3B Fe1B C14B C13B 54.1(4) . . . . ?
C12B Fe1B C14B C13B -36.50(17) . . . . ?
C4B Fe1B C14B C13B 94.6(2) . . . . ?
C1B Fe1B C14B C10B -57.9(2) . . . . ?
C11B Fe1B C14B C10B 39.18(17) . . . . ?
C2B Fe1B C14B C10B -16.7(4) . . . . ?
C5B Fe1B C14B C10B -102.44(18) . . . . ?
C3B Fe1B C14B C10B 173.6(3) . . . . ?
C12B Fe1B C14B C10B 82.98(18) . . . . ?
C4B Fe1B C14B C10B -145.91(18) . . . . ?
C13B Fe1B C14B C10B 119.5(2) . . . . ?
C10B Fe1B C14B C20B 124.3(4) . . . . ?
C1B Fe1B C14B C20B 66.4(3) . . . . ?
C11B Fe1B C14B C20B 163.4(3) . . . . ?
C2B Fe1B C14B C20B 107.5(4) . . . . ?
C5B Fe1B C14B C20B 21.8(3) . . . . ?
C3B Fe1B C14B C20B -62.2(5) . . . . ?
C12B Fe1B C14B C20B -152.8(3) . . . . ?
C4B Fe1B C14B C20B -21.7(4) . . . . ?
C13B Fe1B C14B C20B -116.3(4) . . . . ?
C10B C9B C15B C16B -151.0(3) . . . . ?
C8B C9B C15B C16B -20.7(4) . . . . ?
C10B C9B C15B C19B 37.5(4) . . . . ?
C8B C9B C15B C19B 167.8(3) . . . . ?
C10B C9B C15B Zr1B -56.5(3) . . . . ?
C8B C9B C15B Zr1B 73.8(3) . . . . ?
Cl2B Zr1B C15B C16B 53.17(17) . . . . ?
Cl1B Zr1B C15B C16B -55.6(2) . . . . ?
C20B Zr1B C15B C16B 158.23(19) . . . . ?
C17B Zr1B C15B C16B -36.74(18) . . . . ?
C18B Zr1B C15B C16B -77.2(2) . . . . ?
C19B Zr1B C15B C16B -113.6(3) . . . . ?
C21B Zr1B C15B C16B -170.80(18) . . . . ?
C26B Zr1B C15B C16B -168.60(17) . . . . ?
C27B Zr1B C15B C16B 150.42(17) . . . . ?
C32B Zr1B C15B C16B 136.77(17) . . . . ?
Cl2B Zr1B C15B C19B 166.81(16) . . . . ?
Cl1B Zr1B C15B C19B 58.0(2) . . . . ?
C20B Zr1B C15B C19B -88.13(18) . . . . ?
C17B Zr1B C15B C19B 76.90(19) . . . . ?
C18B Zr1B C15B C19B 36.39(18) . . . . ?
C16B Zr1B C15B C19B 113.6(3) . . . . ?
C21B Zr1B C15B C19B -57.17(18) . . . . ?
C26B Zr1B C15B C19B -55.0(2) . . . . ?
C27B Zr1B C15B C19B -95.9(2) . . . . ?
C32B Zr1B C15B C19B -109.59(18) . . . . ?
Cl2B Zr1B C15B C9B -71.4(2) . . . . ?
Cl1B Zr1B C15B C9B 179.80(18) . . . . ?
C20B Zr1B C15B C9B 33.6(2) . . . . ?
C17B Zr1B C15B C9B -161.3(3) . . . . ?
C18B Zr1B C15B C9B 158.2(3) . . . . ?
C16B Zr1B C15B C9B -124.6(3) . . . . ?
C19B Zr1B C15B C9B 121.8(3) . . . . ?
C21B Zr1B C15B C9B 64.6(2) . . . . ?
C26B Zr1B C15B C9B 66.8(3) . . . . ?
C27B Zr1B C15B C9B 25.8(3) . . . . ?
C32B Zr1B C15B C9B 12.2(3) . . . . ?
C19B C15B C16B C17B -1.2(4) . . . . ?
C9B C15B C16B C17B -174.0(3) . . . . ?
Zr1B C15B C16B C17B 65.5(2) . . . . ?
C19B C15B C16B Zr1B -66.7(2) . . . . ?
C9B C15B C16B Zr1B 120.6(3) . . . . ?
Cl2B Zr1B C16B C17B 117.8(2) . . . . ?
Cl1B Zr1B C16B C17B 25.0(2) . . . . ?
C20B Zr1B C16B C17B -139.1(2) . . . . ?
C18B Zr1B C16B C17B -37.5(2) . . . . ?
C15B Zr1B C16B C17B -116.0(3) . . . . ?
C19B Zr1B C16B C17B -78.1(2) . . . . ?
C21B Zr1B C16B C17B -104.7(2) . . . . ?
C26B Zr1B C16B C17B -91.5(3) . . . . ?
C27B Zr1B C16B C17B 175.5(3) . . . . ?
C32B Zr1B C16B C17B -171.82(19) . . . . ?
Cl2B Zr1B C16B C15B -126.13(17) . . . . ?
Cl1B Zr1B C16B C15B 141.07(15) . . . . ?
C20B Zr1B C16B C15B -23.0(2) . . . . ?
C17B Zr1B C16B C15B 116.0(3) . . . . ?
C18B Zr1B C16B C15B 78.6(2) . . . . ?
C19B Zr1B C16B C15B 37.96(17) . . . . ?
C21B Zr1B C16B C15B 11.4(2) . . . . ?
C26B Zr1B C16B C15B 24.6(3) . . . . ?
C27B Zr1B C16B C15B -68.4(3) . . . . ?
C32B Zr1B C16B C15B -55.8(2) . . . . ?
C15B C16B C17B C18B 0.4(4) . . . . ?
Zr1B C16B C17B C18B 66.7(2) . . . . ?
C15B C16B C17B Zr1B -66.3(2) . . . . ?
Cl2B Zr1B C17B C18B -174.78(19) . . . . ?
Cl1B Zr1B C17B C18B 88.92(19) . . . . ?
C20B Zr1B C17B C18B -57.4(2) . . . . ?
C16B Zr1B C17B C18B -114.3(3) . . . . ?
C15B Zr1B C17B C18B -77.8(2) . . . . ?
C19B Zr1B C17B C18B -37.14(19) . . . . ?
C21B Zr1B C17B C18B -13.4(2) . . . . ?
C26B Zr1B C17B C18B 27.7(3) . . . . ?
C27B Zr1B C17B C18B 74.5(6) . . . . ?
C32B Zr1B C17B C18B -95.7(3) . . . . ?
Cl2B Zr1B C17B C16B -60.5(2) . . . . ?
Cl1B Zr1B C17B C16B -156.8(2) . . . . ?
C20B Zr1B C17B C16B 56.9(3) . . . . ?
C18B Zr1B C17B C16B 114.3(3) . . . . ?
C15B Zr1B C17B C16B 36.51(19) . . . . ?
C19B Zr1B C17B C16B 77.2(2) . . . . ?
C21B Zr1B C17B C16B 100.9(2) . . . . ?
C26B Zr1B C17B C16B 142.1(2) . . . . ?
C27B Zr1B C17B C16B -171.1(5) . . . . ?
C32B Zr1B C17B C16B 18.6(4) . . . . ?
C16B C17B C18B C19B 0.6(4) . . . . ?
Zr1B C17B C18B C19B 67.4(2) . . . . ?
C16B C17B C18B Zr1B -66.8(2) . . . . ?
Cl2B Zr1B C18B C17B 6.6(2) . . . . ?
Cl1B Zr1B C18B C17B -86.69(19) . . . . ?
C20B Zr1B C18B C17B 138.74(19) . . . . ?
C16B Zr1B C18B C17B 37.62(19) . . . . ?
C15B Zr1B C18B C17B 78.2(2) . . . . ?
C19B Zr1B C18B C17B 114.8(3) . . . . ?
C21B Zr1B C18B C17B 169.3(2) . . . . ?
C26B Zr1B C18B C17B -161.84(19) . . . . ?
C27B Zr1B C18B C17B -162.29(19) . . . . ?
C32B Zr1B C18B C17B 143.4(2) . . . . ?
Cl2B Zr1B C18B C19B -108.25(19) . . . . ?
Cl1B Zr1B C18B C19B 158.5(2) . . . . ?
C20B Zr1B C18B C19B 23.9(2) . . . . ?
C17B Zr1B C18B C19B -114.8(3) . . . . ?
C16B Zr1B C18B C19B -77.2(2) . . . . ?
C15B Zr1B C18B C19B -36.65(18) . . . . ?
C21B Zr1B C18B C19B 54.5(2) . . . . ?
C26B Zr1B C18B C19B 83.3(2) . . . . ?
C27B Zr1B C18B C19B 82.9(2) . . . . ?
C32B Zr1B C18B C19B 28.6(3) . . . . ?
C17B C18B C19B C15B -1.4(4) . . . . ?
Zr1B C18B C19B C15B 64.9(2) . . . . ?
C17B C18B C19B Zr1B -66.3(2) . . . . ?
C16B C15B C19B C18B 1.6(3) . . . . ?
C9B C15B C19B C18B 174.6(3) . . . . ?
Zr1B C15B C19B C18B -64.3(2) . . . . ?
C16B C15B C19B Zr1B 65.9(2) . . . . ?
C9B C15B C19B Zr1B -121.1(3) . . . . ?
Cl2B Zr1B C19B C18B 99.0(2) . . . . ?
Cl1B Zr1B C19B C18B -23.3(2) . . . . ?
C20B Zr1B C19B C18B -157.5(2) . . . . ?
C17B Zr1B C19B C18B 37.4(2) . . . . ?
C16B Zr1B C19B C18B 78.4(2) . . . . ?
C15B Zr1B C19B C18B 116.2(3) . . . . ?
C21B Zr1B C19B C18B -123.4(2) . . . . ?
C26B Zr1B C19B C18B -106.9(2) . . . . ?
C27B Zr1B C19B C18B -129.4(2) . . . . ?
C32B Zr1B C19B C18B -161.94(19) . . . . ?
Cl2B Zr1B C19B C15B -17.2(2) . . . . ?
Cl1B Zr1B C19B C15B -139.50(15) . . . . ?
C20B Zr1B C19B C15B 86.34(18) . . . . ?
C17B Zr1B C19B C15B -78.82(19) . . . . ?
C18B Zr1B C19B C15B -116.2(3) . . . . ?
C16B Zr1B C19B C15B -37.82(17) . . . . ?
C21B Zr1B C19B C15B 120.37(18) . . . . ?
C26B Zr1B C19B C15B 136.91(17) . . . . ?
C27B Zr1B C19B C15B 114.37(18) . . . . ?
C32B Zr1B C19B C15B 81.88(18) . . . . ?
C13B C14B C20B C32B -88.3(4) . . . . ?
C10B C14B C20B C32B 108.2(4) . . . . ?
Fe1B C14B C20B C32B 7.7(5) . . . . ?
C13B C14B C20B C21B 67.7(4) . . . . ?
C10B C14B C20B C21B -95.8(3) . . . . ?
Fe1B C14B C20B C21B 163.7(2) . . . . ?
C13B C14B C20B Zr1B 161.1(2) . . . . ?
C10B C14B C20B Zr1B -2.4(4) . . . . ?
Fe1B C14B C20B Zr1B -102.9(3) . . . . ?
Cl2B Zr1B C20B C32B -42.94(17) . . . . ?
Cl1B Zr1B C20B C32B 73.92(18) . . . . ?
C17B Zr1B C20B C32B -155.85(17) . . . . ?
C18B Zr1B C20B C32B 174.82(16) . . . . ?
C16B Zr1B C20B C32B -126.65(17) . . . . ?
C15B Zr1B C20B C32B -139.05(17) . . . . ?
C19B Zr1B C20B C32B -172.38(18) . . . . ?
C21B Zr1B C20B C32B 108.8(2) . . . . ?
C26B Zr1B C20B C32B 73.64(17) . . . . ?
C27B Zr1B C20B C32B 34.15(16) . . . . ?
Cl2B Zr1B C20B C21B -151.72(15) . . . . ?
Cl1B Zr1B C20B C21B -34.9(2) . . . . ?
C17B Zr1B C20B C21B 95.4(2) . . . . ?
C18B Zr1B C20B C21B 66.03(18) . . . . ?
C16B Zr1B C20B C21B 124.57(17) . . . . ?
C15B Zr1B C20B C21B 112.17(17) . . . . ?
C19B Zr1B C20B C21B 78.84(17) . . . . ?
C26B Zr1B C20B C21B -35.15(16) . . . . ?
C27B Zr1B C20B C21B -74.63(17) . . . . ?
C32B Zr1B C20B C21B -108.8(2) . . . . ?
Cl2B Zr1B C20B C14B 92.5(2) . . . . ?
Cl1B Zr1B C20B C14B -150.67(18) . . . . ?
C17B Zr1B C20B C14B -20.4(3) . . . . ?
C18B Zr1B C20B C14B -49.8(2) . . . . ?
C16B Zr1B C20B C14B 8.8(2) . . . . ?
C15B Zr1B C20B C14B -3.6(2) . . . . ?
C19B Zr1B C20B C14B -37.0(2) . . . . ?
C21B Zr1B C20B C14B -115.8(3) . . . . ?
C26B Zr1B C20B C14B -151.0(3) . . . . ?
C27B Zr1B C20B C14B 169.6(3) . . . . ?
C32B Zr1B C20B C14B 135.4(3) . . . . ?
C32B C20B C21B C26B -9.4(3) . . . . ?
C14B C20B C21B C26B -171.2(2) . . . . ?
Zr1B C20B C21B C26B 66.1(2) . . . . ?
C32B C20B C21B C22B 168.9(3) . . . . ?
C14B C20B C21B C22B 7.1(5) . . . . ?
Zr1B C20B C21B C22B -115.6(3) . . . . ?
C32B C20B C21B Zr1B -75.49(19) . . . . ?
C14B C20B C21B Zr1B 122.7(2) . . . . ?
Cl2B Zr1B C21B C26B -77.50(18) . . . . ?
Cl1B Zr1B C21B C26B 37.75(16) . . . . ?
C20B Zr1B C21B C26B -117.1(2) . . . . ?
C17B Zr1B C21B C26B 129.02(17) . . . . ?
C18B Zr1B C21B C26B 121.75(17) . . . . ?
C16B Zr1B C21B C26B 170.48(16) . . . . ?
C15B Zr1B C21B C26B 176.63(16) . . . . ?
C19B Zr1B C21B C26B 148.63(18) . . . . ?
C27B Zr1B C21B C26B -37.19(16) . . . . ?
C32B Zr1B C21B C26B -77.26(17) . . . . ?
Cl2B Zr1B C21B C22B 166.3(2) . . . . ?
Cl1B Zr1B C21B C22B -78.5(2) . . . . ?
C20B Zr1B C21B C22B 126.7(3) . . . . ?
C17B Zr1B C21B C22B 12.8(3) . . . . ?
C18B Zr1B C21B C22B 5.5(3) . . . . ?
C16B Zr1B C21B C22B 54.3(3) . . . . ?
C15B Zr1B C21B C22B 60.4(2) . . . . ?
C19B Zr1B C21B C22B 32.4(2) . . . . ?
C26B Zr1B C21B C22B -116.2(3) . . . . ?
C27B Zr1B C21B C22B -153.4(3) . . . . ?
C32B Zr1B C21B C22B 166.5(3) . . . . ?
Cl2B Zr1B C21B C20B 39.6(2) . . . . ?
Cl1B Zr1B C21B C20B 154.85(15) . . . . ?
C17B Zr1B C21B C20B -113.87(18) . . . . ?
C18B Zr1B C21B C20B -121.15(17) . . . . ?
C16B Zr1B C21B C20B -72.41(19) . . . . ?
C15B Zr1B C21B C20B -66.26(17) . . . . ?
C19B Zr1B C21B C20B -94.27(17) . . . . ?
C26B Zr1B C21B C20B 117.1(2) . . . . ?
C27B Zr1B C21B C20B 79.91(17) . . . . ?
C32B Zr1B C21B C20B 39.85(15) . . . . ?
C26B C21B C22B C23B -0.7(4) . . . . ?
C20B C21B C22B C23B -178.9(3) . . . . ?
Zr1B C21B C22B C23B 90.6(3) . . . . ?
C21B C22B C23B C24B -0.8(5) . . . . ?
C22B C23B C24B C25B 0.8(5) . . . . ?
C23B C24B C25B C26B 0.8(5) . . . . ?
C24B C25B C26B C21B -2.4(5) . . . . ?
C24B C25B C26B C27B 173.0(3) . . . . ?
C24B C25B C26B Zr1B -89.1(3) . . . . ?
C22B C21B C26B C25B 2.4(4) . . . . ?
C20B C21B C26B C25B -179.1(3) . . . . ?
Zr1B C21B C26B C25B -116.9(3) . . . . ?
C22B C21B C26B C27B -174.0(3) . . . . ?
C20B C21B C26B C27B 4.5(3) . . . . ?
Zr1B C21B C26B C27B 66.7(2) . . . . ?
C22B C21B C26B Zr1B 119.3(3) . . . . ?
C20B C21B C26B Zr1B -62.19(19) . . . . ?
Cl2B Zr1B C26B C25B -119.2(2) . . . . ?
Cl1B Zr1B C26B C25B -27.9(2) . . . . ?
C20B Zr1B C26B C25B 151.9(3) . . . . ?
C17B Zr1B C26B C25B 34.4(3) . . . . ?
C18B Zr1B C26B C25B 50.1(3) . . . . ?
C16B Zr1B C26B C25B 94.7(3) . . . . ?
C15B Zr1B C26B C25B 110.8(3) . . . . ?
C19B Zr1B C26B C25B 83.6(3) . . . . ?
C21B Zr1B C26B C25B 115.0(3) . . . . ?
C27B Zr1B C26B C25B -130.4(3) . . . . ?
C32B Zr1B C26B C25B -167.5(3) . . . . ?
Cl2B Zr1B C26B C21B 125.79(15) . . . . ?
Cl1B Zr1B C26B C21B -142.83(16) . . . . ?
C20B Zr1B C26B C21B 36.96(15) . . . . ?
C17B Zr1B C26B C21B -80.6(2) . . . . ?
C18B Zr1B C26B C21B -64.92(18) . . . . ?
C16B Zr1B C26B C21B -20.3(3) . . . . ?
C15B Zr1B C26B C21B -4.1(2) . . . . ?
C19B Zr1B C26B C21B -31.40(18) . . . . ?
C27B Zr1B C26B C21B 114.6(2) . . . . ?
C32B Zr1B C26B C21B 77.50(17) . . . . ?
Cl2B Zr1B C26B C27B 11.21(19) . . . . ?
Cl1B Zr1B C26B C27B 102.59(16) . . . . ?
C20B Zr1B C26B C27B -77.62(17) . . . . ?
C17B Zr1B C26B C27B 164.84(19) . . . . ?
C18B Zr1B C26B C27B -179.50(17) . . . . ?
C16B Zr1B C26B C27B -134.9(2) . . . . ?
C15B Zr1B C26B C27B -118.73(17) . . . . ?
C19B Zr1B C26B C27B -145.98(17) . . . . ?
C21B Zr1B C26B C27B -114.6(2) . . . . ?
C32B Zr1B C26B C27B -37.08(16) . . . . ?
C25B C26B C27B C28B 2.4(6) . . . . ?
C21B C26B C27B C28B 178.2(3) . . . . ?
Zr1B C26B C27B C28B -116.7(4) . . . . ?
C25B C26B C27B C32B -173.6(3) . . . . ?
C21B C26B C27B C32B 2.2(3) . . . . ?
Zr1B C26B C27B C32B 67.4(2) . . . . ?
C25B C26B C27B Zr1B 119.1(3) . . . . ?
C21B C26B C27B Zr1B -65.1(2) . . . . ?
Cl2B Zr1B C27B C28B -41.6(2) . . . . ?
Cl1B Zr1B C27B C28B 55.3(2) . . . . ?
C20B Zr1B C27B C28B -152.2(3) . . . . ?
C17B Zr1B C27B C28B 69.6(7) . . . . ?
C18B Zr1B C27B C28B 129.5(3) . . . . ?
C16B Zr1B C27B C28B -97.6(3) . . . . ?
C15B Zr1B C27B C28B -142.7(2) . . . . ?
C19B Zr1B C27B C28B 173.2(2) . . . . ?
C21B Zr1B C27B C28B 165.9(3) . . . . ?
C26B Zr1B C27B C28B 128.8(3) . . . . ?
C32B Zr1B C27B C28B -117.1(3) . . . . ?
Cl2B Zr1B C27B C32B 75.42(17) . . . . ?
Cl1B Zr1B C27B C32B 172.34(17) . . . . ?
C20B Zr1B C27B C32B -35.12(16) . . . . ?
C17B Zr1B C27B C32B -173.4(5) . . . . ?
C18B Zr1B C27B C32B -113.4(2) . . . . ?
C16B Zr1B C27B C32B 19.4(4) . . . . ?
C15B Zr1B C27B C32B -25.7(2) . . . . ?
C19B Zr1B C27B C32B -69.8(2) . . . . ?
C21B Zr1B C27B C32B -77.06(18) . . . . ?
C26B Zr1B C27B C32B -114.2(2) . . . . ?
Cl2B Zr1B C27B C26B -170.38(16) . . . . ?
Cl1B Zr1B C27B C26B -73.46(16) . . . . ?
C20B Zr1B C27B C26B 79.08(18) . . . . ?
C17B Zr1B C27B C26B -59.2(6) . . . . ?
C18B Zr1B C27B C26B 0.8(3) . . . . ?
C16B Zr1B C27B C26B 133.6(3) . . . . ?
C15B Zr1B C27B C26B 88.5(2) . . . . ?
C19B Zr1B C27B C26B 44.4(2) . . . . ?
C21B Zr1B C27B C26B 37.13(16) . . . . ?
C32B Zr1B C27B C26B 114.2(2) . . . . ?
C32B C27B C28B C29B 1.8(5) . . . . ?
C26B C27B C28B C29B -173.7(3) . . . . ?
Zr1B C27B C28B C29B 91.6(4) . . . . ?
C27B C28B C29B C30B 1.9(6) . . . . ?
C28B C29B C30B C31B -2.9(6) . . . . ?
C29B C30B C31B C32B 0.1(6) . . . . ?
C30B C31B C32B C27B 3.5(5) . . . . ?
C30B C31B C32B C20B -176.2(3) . . . . ?
C30B C31B C32B Zr1B -85.7(4) . . . . ?
C28B C27B C32B C31B -4.5(4) . . . . ?
C26B C27B C32B C31B 172.0(3) . . . . ?
Zr1B C27B C32B C31B -121.5(3) . . . . ?
C28B C27B C32B C20B 175.3(3) . . . . ?
C26B C27B C32B C20B -8.3(3) . . . . ?
Zr1B C27B C32B C20B 58.3(2) . . . . ?
C28B C27B C32B Zr1B 117.0(3) . . . . ?
C26B C27B C32B Zr1B -66.5(2) . . . . ?
C21B C20B C32B C31B -169.5(3) . . . . ?
C14B C20B C32B C31B -11.3(6) . . . . ?
Zr1B C20B C32B C31B 117.5(3) . . . . ?
C21B C20B C32B C27B 10.8(3) . . . . ?
C14B C20B C32B C27B 169.0(3) . . . . ?
Zr1B C20B C32B C27B -62.2(2) . . . . ?
C21B C20B C32B Zr1B 72.96(18) . . . . ?
C14B C20B C32B Zr1B -128.8(3) . . . . ?
Cl2B Zr1B C32B C31B 11.2(2) . . . . ?
Cl1B Zr1B C32B C31B 104.6(2) . . . . ?
C20B Zr1B C32B C31B -127.4(3) . . . . ?
C17B Zr1B C32B C31B -70.3(4) . . . . ?
C18B Zr1B C32B C31B -135.5(2) . . . . ?
C16B Zr1B C32B C31B -57.7(3) . . . . ?
C15B Zr1B C32B C31B -85.3(2) . . . . ?
C19B Zr1B C32B C31B -119.2(2) . . . . ?
C21B Zr1B C32B C31B -168.6(3) . . . . ?
C26B Zr1B C32B C31B 150.8(3) . . . . ?
C27B Zr1B C32B C31B 113.3(3) . . . . ?
Cl2B Zr1B C32B C27B -102.03(17) . . . . ?
Cl1B Zr1B C32B C27B -8.71(19) . . . . ?
C20B Zr1B C32B C27B 119.4(2) . . . . ?
C17B Zr1B C32B C27B 176.5(3) . . . . ?
C18B Zr1B C32B C27B 111.2(2) . . . . ?
C16B Zr1B C32B C27B -170.97(17) . . . . ?
C15B Zr1B C32B C27B 161.41(17) . . . . ?
C19B Zr1B C32B C27B 127.57(17) . . . . ?
C21B Zr1B C32B C27B 78.14(18) . . . . ?
C26B Zr1B C32B C27B 37.55(17) . . . . ?
Cl2B Zr1B C32B C20B 138.60(16) . . . . ?
Cl1B Zr1B C32B C20B -128.08(15) . . . . ?
C17B Zr1B C32B C20B 57.1(4) . . . . ?
C18B Zr1B C32B C20B -8.2(3) . . . . ?
C16B Zr1B C32B C20B 69.7(2) . . . . ?
C15B Zr1B C32B C20B 42.04(18) . . . . ?
C19B Zr1B C32B C20B 8.20(19) . . . . ?
C21B Zr1B C32B C20B -41.23(16) . . . . ?
C26B Zr1B C32B C20B -81.82(18) . . . . ?
C27B Zr1B C32B C20B -119.4(2) . . . . ?
